data_7106711
loop_
_publ_author_name
'Kikukawa, Yuu'
'Fukuda, Takamitsu'
'Fuyuhiro, Akira'
'Ishikawa, Naoto'
'Kobayashi, Nagao'

_publ_section_title
;
 Facile one-pot preparation of thermally and photochemically convertible
 soluble precursors of copper phthalocyanine and naphthalocyanine
;
_journal_coden_ASTM CHCOFS
_journal_issue 30
_journal_name_full
;
 Chemical Communications (Cambridge, United Kingdom)
;
_journal_page_first 8518
_journal_page_last 8520
_journal_paper_doi 10.1039/c1cc12970h
_journal_volume 47
_journal_year 2011
_chemical_formula_moiety 'C50 H34 Cu N8 O4'
_chemical_formula_sum 'C50 H34 Cu N8 O4'
_chemical_formula_weight 874.42
_space_group_IT_number 2
_symmetry_cell_setting triclinic
_symmetry_Int_Tables_number 2
_symmetry_space_group_name_Hall '-P 1'
_symmetry_space_group_name_H-M 'P -1'
_atom_sites_solution_hydrogens geom
_atom_sites_solution_primary direct
_atom_sites_solution_secondary difmap
_cell_angle_alpha 92.401(7)
_cell_angle_beta 96.431(7)
_cell_angle_gamma 99.712(7)
_cell_formula_units_Z 2
_cell_length_a 7.6409(2)
_cell_length_b 15.4848(4)
_cell_length_c 16.7357(4)
_cell_measurement_reflns_used 10403
_cell_measurement_temperature 200
_cell_measurement_theta_max 27.49
_cell_measurement_theta_min 3.01
_cell_volume 1935.73(10)
_computing_cell_refinement 'RAPID AUTO'
_computing_data_collection 'RAPID AUTO (Rigaku, ????)'
_computing_data_reduction 'RAPID AUTO'
_computing_molecular_graphics 'CrystalStructure 4.0'
_computing_publication_material 'CrystalStructure 4.0 (Rigaku, 2010)'
_computing_structure_refinement 'SHELXL97 (Sheldrick, 2008)'
_computing_structure_solution 'SIR92 (Altomare, et al., 1994)'
_diffrn_ambient_temperature 200
_diffrn_detector_area_resol_mean 10.000
_diffrn_measured_fraction_theta_full 0.996
_diffrn_measured_fraction_theta_max 0.996
_diffrn_measurement_device_type 'Rigaku R-AXIS VII'
_diffrn_measurement_method \w
_diffrn_radiation_type 'Mo K\a'
_diffrn_radiation_wavelength 0.71075
_diffrn_reflns_av_R_equivalents 0.0247
_diffrn_reflns_limit_h_max 9
_diffrn_reflns_limit_h_min -9
_diffrn_reflns_limit_k_max 20
_diffrn_reflns_limit_k_min -20
_diffrn_reflns_limit_l_max 21
_diffrn_reflns_limit_l_min -21
_diffrn_reflns_number 23289
_diffrn_reflns_theta_full 27.49
_diffrn_reflns_theta_max 27.48
_diffrn_standards_number 0
_exptl_absorpt_coefficient_mu 0.626
_exptl_absorpt_correction_T_max 0.988
_exptl_absorpt_correction_T_min 0.818
_exptl_absorpt_correction_type multi-scan
_exptl_absorpt_process_details 'ABSCOR (Rigaku, 1995)'
_exptl_crystal_colour red
_exptl_crystal_density_diffrn 1.500
_exptl_crystal_density_method 'not measured'
_exptl_crystal_description platelet
_exptl_crystal_F_000 902.00
_exptl_crystal_size_max 0.080
_exptl_crystal_size_mid 0.080
_exptl_crystal_size_min 0.020
_refine_diff_density_max 0.500
_refine_diff_density_min -0.370
_refine_ls_extinction_method none
_refine_ls_goodness_of_fit_ref 1.112
_refine_ls_hydrogen_treatment constr
_refine_ls_number_parameters 592
_refine_ls_number_reflns 8819
_refine_ls_number_restraints 0
_refine_ls_R_factor_gt 0.0506
_refine_ls_shift/su_max 0.001
_refine_ls_structure_factor_coef Fsqd
_refine_ls_weighting_details 'w = 1/[\s^2^(Fo^2^)+(0.0544P)^2^+0.8866P] where P=(Fo^2^+2Fc^2^)/3'
_refine_ls_weighting_scheme calc
_refine_ls_wR_factor_ref 0.1172
_reflns_number_gt 7222
_reflns_number_total 8819
_reflns_threshold_expression F^2^>2.0\s(F^2^)
_cod_data_source_file c1cc12970h.txt
_cod_data_source_block Cu444-2
_cod_original_cell_volume 1935.72(10)
_cod_database_code 7106711

loop_
_symmetry_equiv_pos_site_id
_symmetry_equiv_pos_as_xyz
1 +X,+Y,+Z
2 -X,-Y,-Z

loop_
_atom_site_label
_atom_site_type_symbol
_atom_site_fract_x
_atom_site_fract_y
_atom_site_fract_z
_atom_site_U_iso_or_equiv
_atom_site_adp_type
_atom_site_occupancy
_atom_site_symmetry_multiplicity
_atom_site_calc_flag
_atom_site_refinement_flags
_atom_site_disorder_assembly
_atom_site_disorder_group
Cu1 Cu 0.38557(4) 0.488979(17) 0.282519(17) 0.02625(9) Uani 1.0 2 d . . .
O1 O 0.1116(3) 0.62175(10) 0.35099(10) 0.0330(4) Uani 1.0 2 d . . .
O2 O 0.2039(3) 0.36050(11) 0.10916(10) 0.0350(4) Uani 1.0 2 d . . .
O11 O 0.3771(18) 0.0274(6) 0.0496(8) 0.066(3) Uiso 0.4000 2 d . . .
O12 O 0.3730(12) 0.1151(6) 0.1073(6) 0.077(3) Uiso 0.3000 2 d . . .
O13 O 0.3363(18) 0.0109(9) 0.0206(9) 0.090(5) Uiso 0.3000 2 d . . .
O14 O 0.386(3) 0.0243(10) 0.0844(13) 0.054(4) Uiso 0.2000 2 d . . .
O15 O 0.468(5) 0.0285(17) 0.0950(16) 0.095(8) Uiso 0.2000 2 d . . .
O16 O 0.547(3) 0.0813(13) 0.1081(11) 0.098(5) Uiso 0.2000 2 d . . .
O17 O 0.482(7) 0.025(3) 0.062(3) 0.059(8) Uiso 0.1000 2 d . . .
O18 O 0.578(8) 0.014(4) 0.042(3) 0.106(18) Uiso 0.1000 2 d . . .
O19 O 0.587(7) 0.037(3) 0.063(3) 0.082(13) Uiso 0.1000 2 d . . .
O20 O 0.721(5) 0.086(3) 0.040(2) 0.109(11) Uiso 0.1000 2 d . . .
N1 N 0.3088(3) 0.52916(12) 0.38095(12) 0.0291(5) Uani 1.0 2 d . . .
N2 N 0.2730(3) 0.39453(12) 0.44981(12) 0.0286(5) Uani 1.0 2 d . . .
N3 N 0.3376(3) 0.36911(12) 0.31346(12) 0.0280(5) Uani 1.0 2 d . . .
N4 N 0.3903(3) 0.28783(12) 0.19382(12) 0.0315(5) Uani 1.0 2 d . . .
N5 N 0.4447(3) 0.44964(12) 0.17935(12) 0.0300(5) Uani 1.0 2 d . . .
N6 N 0.6368(3) 0.58068(12) 0.14713(12) 0.0295(5) Uani 1.0 2 d . . .
N7 N 0.4943(3) 0.60786(12) 0.26514(12) 0.0283(5) Uani 1.0 2 d . . .
N8 N 0.4099(3) 0.69144(12) 0.37663(12) 0.0291(5) Uani 1.0 2 d . . .
C1 C 0.2798(4) 0.61997(14) 0.39852(14) 0.0286(5) Uani 1.0 2 d . . .
C2 C 0.2600(3) 0.62336(15) 0.48759(14) 0.0284(5) Uani 1.0 2 d . . .
C3 C 0.2476(4) 0.69073(15) 0.54035(15) 0.0308(6) Uani 1.0 2 d . . .
C4 C 0.2080(4) 0.67128(15) 0.61989(14) 0.0295(5) Uani 1.0 2 d . . .
C5 C 0.1866(4) 0.73755(17) 0.67669(16) 0.0375(6) Uani 1.0 2 d . . .
C6 C 0.1444(4) 0.71738(18) 0.75203(16) 0.0412(7) Uani 1.0 2 d . . .
C7 C 0.1200(4) 0.63018(18) 0.77407(15) 0.0395(6) Uani 1.0 2 d . . .
C8 C 0.1416(4) 0.56466(17) 0.72140(15) 0.0340(6) Uani 1.0 2 d . . .
C9 C 0.1871(3) 0.58265(15) 0.64349(14) 0.0288(5) Uani 1.0 2 d . . .
C10 C 0.2103(3) 0.51507(15) 0.58769(14) 0.0292(5) Uani 1.0 2 d . . .
C11 C 0.2453(3) 0.53659(15) 0.51219(14) 0.0272(5) Uani 1.0 2 d . . .
C12 C 0.2777(3) 0.48188(15) 0.44349(14) 0.0273(5) Uani 1.0 2 d . . .
C13 C 0.2996(3) 0.34535(14) 0.38754(14) 0.0276(5) Uani 1.0 2 d . . .
C14 C 0.2958(3) 0.24978(14) 0.39277(14) 0.0285(5) Uani 1.0 2 d . . .
C15 C 0.2570(4) 0.19443(15) 0.45184(15) 0.0329(6) Uani 1.0 2 d . . .
C16 C 0.2675(4) 0.10425(15) 0.43833(16) 0.0340(6) Uani 1.0 2 d . . .
C17 C 0.2232(4) 0.04200(16) 0.49562(17) 0.0408(7) Uani 1.0 2 d . . .
C18 C 0.2401(4) -0.04409(17) 0.48240(19) 0.0485(8) Uani 1.0 2 d . . .
C19 C 0.2987(4) -0.07242(17) 0.41185(19) 0.0479(8) Uani 1.0 2 d . . .
C20 C 0.3363(4) -0.01535(17) 0.35388(18) 0.0439(7) Uani 1.0 2 d . . .
C21 C 0.3231(4) 0.07457(15) 0.36449(16) 0.0346(6) Uani 1.0 2 d . . .
C22 C 0.3589(4) 0.13416(16) 0.30414(16) 0.0351(6) Uani 1.0 2 d . . .
C23 C 0.3417(4) 0.21946(15) 0.31868(15) 0.0298(5) Uani 1.0 2 d . . .
C24 C 0.3616(3) 0.29541(15) 0.26739(15) 0.0294(5) Uani 1.0 2 d . . .
C25 C 0.3859(4) 0.35970(15) 0.14168(15) 0.0304(6) Uani 1.0 2 d . . .
C26 C 0.5061(4) 0.35485(15) 0.07569(15) 0.0310(6) Uani 1.0 2 d . . .
C27 C 0.5290(4) 0.28711(16) 0.02572(15) 0.0360(6) Uani 1.0 2 d . . .
C28 C 0.6485(4) 0.30418(17) -0.03337(15) 0.0345(6) Uani 1.0 2 d . . .
C29 C 0.6775(4) 0.23674(18) -0.08796(17) 0.0419(7) Uani 1.0 2 d . . .
C30 C 0.7894(4) 0.25531(19) -0.14594(17) 0.0441(7) Uani 1.0 2 d . . .
C31 C 0.8792(4) 0.3408(2) -0.15221(17) 0.0446(7) Uani 1.0 2 d . . .
C32 C 0.8565(4) 0.40736(18) -0.10069(16) 0.0391(6) Uani 1.0 2 d . . .
C33 C 0.7429(4) 0.39159(16) -0.03965(15) 0.0338(6) Uani 1.0 2 d . . .
C34 C 0.7184(4) 0.45975(16) 0.01484(15) 0.0326(6) Uani 1.0 2 d . . .
C35 C 0.6033(4) 0.43987(15) 0.07095(14) 0.0305(6) Uani 1.0 2 d . . .
C36 C 0.5598(4) 0.49479(15) 0.13677(14) 0.0290(5) Uani 1.0 2 d . . .
C37 C 0.5968(3) 0.63021(15) 0.20570(14) 0.0274(5) Uani 1.0 2 d . . .
C38 C 0.6696(3) 0.72513(15) 0.21458(14) 0.0284(5) Uani 1.0 2 d . . .
C39 C 0.7751(4) 0.77731(15) 0.16939(15) 0.0321(6) Uani 1.0 2 d . . .
C40 C 0.8239(4) 0.86819(16) 0.19275(15) 0.0336(6) Uani 1.0 2 d . . .
C41 C 0.9365(4) 0.92653(18) 0.14969(18) 0.0459(7) Uani 1.0 2 d . . .
C42 C 0.9840(5) 1.01326(18) 0.1733(2) 0.0529(8) Uani 1.0 2 d . . .
C43 C 0.9209(4) 1.04667(17) 0.2417(2) 0.0491(8) Uani 1.0 2 d . . .
C44 C 0.8106(4) 0.99303(16) 0.28399(18) 0.0425(7) Uani 1.0 2 d . . .
C45 C 0.7598(4) 0.90232(16) 0.26200(16) 0.0347(6) Uani 1.0 2 d . . .
C46 C 0.6485(4) 0.84520(15) 0.30724(15) 0.0330(6) Uani 1.0 2 d . . .
C47 C 0.6075(3) 0.75854(14) 0.28342(14) 0.0280(5) Uani 1.0 2 d . . .
C48 C 0.4928(3) 0.68337(14) 0.31507(14) 0.0285(5) Uani 1.0 2 d . . .
C49 C 0.0359(4) 0.69860(18) 0.36112(18) 0.0450(7) Uani 1.0 2 d . . .
C50 C 0.1122(4) 0.28239(19) 0.06545(17) 0.0448(7) Uani 1.0 2 d . . .
H3 H 0.2650 0.7495 0.5247 0.0369 Uiso 1.0 2 calc R . .
H5 H 0.2017 0.7969 0.6625 0.0450 Uiso 1.0 2 calc R . .
H6 H 0.1316 0.7629 0.7896 0.0494 Uiso 1.0 2 calc R . .
H7 H 0.0883 0.6169 0.8260 0.0474 Uiso 1.0 2 calc R . .
H8 H 0.1258 0.5059 0.7372 0.0408 Uiso 1.0 2 calc R . .
H10 H 0.2018 0.4561 0.6026 0.0350 Uiso 1.0 2 calc R . .
H15 H 0.2237 0.2156 0.5010 0.0395 Uiso 1.0 2 calc R . .
H17 H 0.1812 0.0600 0.5439 0.0490 Uiso 1.0 2 calc R . .
H18 H 0.2114 -0.0847 0.5219 0.0582 Uiso 1.0 2 calc R . .
H19 H 0.3126 -0.1319 0.4040 0.0575 Uiso 1.0 2 calc R . .
H20 H 0.3724 -0.0362 0.3052 0.0526 Uiso 1.0 2 calc R . .
H22 H 0.3940 0.1152 0.2546 0.0422 Uiso 1.0 2 calc R . .
H27 H 0.4663 0.2294 0.0302 0.0432 Uiso 1.0 2 calc R . .
H29 H 0.6187 0.1781 -0.0843 0.0503 Uiso 1.0 2 calc R . .
H30 H 0.8062 0.2095 -0.1823 0.0529 Uiso 1.0 2 calc R . .
H31 H 0.9565 0.3526 -0.1926 0.0535 Uiso 1.0 2 calc R . .
H32 H 0.9178 0.4652 -0.1058 0.0469 Uiso 1.0 2 calc R . .
H34 H 0.7805 0.5180 0.0124 0.0391 Uiso 1.0 2 calc R . .
H39 H 0.8155 0.7535 0.1230 0.0385 Uiso 1.0 2 calc R . .
H41 H 0.9799 0.9046 0.1032 0.0551 Uiso 1.0 2 calc R . .
H42 H 1.0599 1.0512 0.1436 0.0635 Uiso 1.0 2 calc R . .
H43 H 0.9553 1.1071 0.2585 0.0589 Uiso 1.0 2 calc R . .
H44 H 0.7668 1.0170 0.3294 0.0509 Uiso 1.0 2 calc R . .
H46 H 0.6038 0.8673 0.3532 0.0396 Uiso 1.0 2 calc R . .
H49A H 0.1150 0.7490 0.3436 0.0540 Uiso 1.0 2 calc R . .
H49B H 0.0218 0.7088 0.4180 0.0540 Uiso 1.0 2 calc R . .
H49C H -0.0813 0.6910 0.3287 0.0540 Uiso 1.0 2 calc R . .
H50A H 0.1207 0.2322 0.0986 0.0538 Uiso 1.0 2 calc R . .
H50B H 0.1665 0.2741 0.0160 0.0538 Uiso 1.0 2 calc R . .
H50C H -0.0138 0.2869 0.0516 0.0538 Uiso 1.0 2 calc R . .

loop_
_atom_site_aniso_label
_atom_site_aniso_U_11
_atom_site_aniso_U_22
_atom_site_aniso_U_33
_atom_site_aniso_U_12
_atom_site_aniso_U_13
_atom_site_aniso_U_23
Cu1 0.03146(16) 0.01809(14) 0.02992(16) 0.00393(11) 0.00745(12) 0.00135(11)
O1 0.0347(10) 0.0281(9) 0.0370(10) 0.0070(7) 0.0055(8) 0.0012(8)
O2 0.0357(10) 0.0312(9) 0.0378(10) 0.0062(8) 0.0044(8) -0.0010(8)
N1 0.0333(11) 0.0206(10) 0.0355(11) 0.0060(8) 0.0106(9) 0.0016(9)
N2 0.0334(11) 0.0202(10) 0.0333(11) 0.0046(8) 0.0079(9) 0.0036(9)
N3 0.0321(11) 0.0201(9) 0.0320(11) 0.0044(8) 0.0045(9) 0.0017(8)
N4 0.0394(12) 0.0225(10) 0.0326(11) 0.0048(9) 0.0054(10) 0.0014(9)
N5 0.0369(12) 0.0225(10) 0.0305(11) 0.0053(9) 0.0049(9) -0.0006(9)
N6 0.0364(12) 0.0238(10) 0.0294(11) 0.0057(9) 0.0082(9) 0.0018(9)
N7 0.0340(11) 0.0205(10) 0.0312(11) 0.0046(8) 0.0076(9) 0.0014(8)
N8 0.0327(11) 0.0206(10) 0.0355(11) 0.0051(8) 0.0099(9) 0.0023(9)
C1 0.0328(13) 0.0205(11) 0.0338(13) 0.0059(10) 0.0079(11) 0.0017(10)
C2 0.0279(12) 0.0242(12) 0.0345(13) 0.0048(10) 0.0086(10) 0.0033(10)
C3 0.0352(13) 0.0229(12) 0.0360(14) 0.0065(10) 0.0093(11) 0.0027(10)
C4 0.0294(13) 0.0280(12) 0.0314(13) 0.0054(10) 0.0053(10) 0.0005(10)
C5 0.0474(16) 0.0278(13) 0.0397(15) 0.0117(11) 0.0086(12) -0.0006(11)
C6 0.0542(18) 0.0376(15) 0.0353(14) 0.0152(13) 0.0116(13) -0.0029(12)
C7 0.0448(16) 0.0465(16) 0.0296(14) 0.0117(13) 0.0086(12) 0.0041(12)
C8 0.0370(14) 0.0329(13) 0.0326(14) 0.0059(11) 0.0051(11) 0.0057(11)
C9 0.0247(12) 0.0284(12) 0.0332(13) 0.0039(10) 0.0035(10) 0.0032(10)
C10 0.0284(12) 0.0232(11) 0.0359(13) 0.0033(10) 0.0050(11) 0.0045(10)
C11 0.0255(12) 0.0239(11) 0.0324(13) 0.0043(9) 0.0048(10) 0.0015(10)
C12 0.0250(12) 0.0235(11) 0.0342(13) 0.0048(9) 0.0063(10) 0.0021(10)
C13 0.0271(12) 0.0207(11) 0.0348(13) 0.0037(9) 0.0034(10) 0.0029(10)
C14 0.0287(12) 0.0209(11) 0.0357(13) 0.0045(9) 0.0031(10) 0.0010(10)
C15 0.0385(14) 0.0239(12) 0.0365(14) 0.0054(10) 0.0060(11) 0.0011(11)
C16 0.0354(14) 0.0233(12) 0.0425(15) 0.0030(10) 0.0034(12) 0.0046(11)
C17 0.0498(17) 0.0274(13) 0.0456(16) 0.0043(12) 0.0100(13) 0.0054(12)
C18 0.062(2) 0.0259(13) 0.0602(19) 0.0063(13) 0.0149(16) 0.0145(13)
C19 0.0594(19) 0.0212(13) 0.065(2) 0.0076(13) 0.0138(16) 0.0047(13)
C20 0.0539(18) 0.0270(13) 0.0531(17) 0.0106(12) 0.0118(14) 0.0021(13)
C21 0.0398(14) 0.0215(12) 0.0426(15) 0.0058(10) 0.0048(12) 0.0014(11)
C22 0.0425(15) 0.0259(12) 0.0374(14) 0.0053(11) 0.0084(12) -0.0003(11)
C23 0.0313(13) 0.0225(11) 0.0350(13) 0.0028(10) 0.0043(11) 0.0018(10)
C24 0.0308(13) 0.0209(11) 0.0359(14) 0.0039(10) 0.0028(11) 0.0002(10)
C25 0.0366(14) 0.0222(11) 0.0327(13) 0.0051(10) 0.0058(11) 0.0003(10)
C26 0.0346(14) 0.0267(12) 0.0324(13) 0.0077(10) 0.0029(11) 0.0020(11)
C27 0.0387(15) 0.0284(13) 0.0410(15) 0.0069(11) 0.0051(12) -0.0021(11)
C28 0.0335(14) 0.0351(14) 0.0360(14) 0.0118(11) 0.0020(11) -0.0027(11)
C29 0.0426(16) 0.0358(14) 0.0482(17) 0.0126(12) 0.0041(13) -0.0061(13)
C30 0.0434(16) 0.0494(17) 0.0428(16) 0.0186(14) 0.0082(13) -0.0090(14)
C31 0.0434(16) 0.0577(19) 0.0384(15) 0.0200(14) 0.0135(13) 0.0018(14)
C32 0.0387(15) 0.0423(15) 0.0391(15) 0.0125(12) 0.0071(12) 0.0055(12)
C33 0.0338(14) 0.0363(14) 0.0334(14) 0.0134(11) 0.0021(11) 0.0010(11)
C34 0.0377(14) 0.0271(12) 0.0338(13) 0.0081(11) 0.0035(11) 0.0037(11)
C35 0.0343(13) 0.0269(12) 0.0313(13) 0.0092(10) 0.0027(11) 0.0012(10)
C36 0.0331(13) 0.0262(12) 0.0287(13) 0.0076(10) 0.0040(10) 0.0035(10)
C37 0.0302(12) 0.0235(11) 0.0294(12) 0.0063(10) 0.0037(10) 0.0047(10)
C38 0.0307(13) 0.0239(12) 0.0313(13) 0.0060(10) 0.0052(10) 0.0021(10)
C39 0.0364(14) 0.0280(12) 0.0335(13) 0.0071(11) 0.0087(11) 0.0022(11)
C40 0.0337(14) 0.0277(12) 0.0406(14) 0.0056(10) 0.0083(11) 0.0055(11)
C41 0.0516(17) 0.0343(15) 0.0551(18) 0.0046(13) 0.0234(15) 0.0072(13)
C42 0.061(2) 0.0326(15) 0.068(2) -0.0003(14) 0.0284(17) 0.0126(15)
C43 0.0556(18) 0.0230(13) 0.069(2) 0.0002(12) 0.0180(16) 0.0035(13)
C44 0.0505(17) 0.0259(13) 0.0526(17) 0.0050(12) 0.0164(14) 0.0014(12)
C45 0.0353(14) 0.0252(12) 0.0452(15) 0.0058(11) 0.0109(12) 0.0054(11)
C46 0.0384(14) 0.0238(12) 0.0381(14) 0.0045(10) 0.0120(11) 0.0002(11)
C47 0.0298(12) 0.0233(11) 0.0321(13) 0.0052(10) 0.0067(10) 0.0037(10)
C48 0.0308(13) 0.0216(11) 0.0332(13) 0.0057(10) 0.0031(11) 0.0018(10)
C49 0.0466(17) 0.0365(15) 0.0539(18) 0.0175(13) -0.0005(14) 0.0034(13)
C50 0.0404(16) 0.0459(16) 0.0453(16) 0.0062(13) -0.0007(13) -0.0103(14)

loop_
_atom_type_symbol
_atom_type_description
_atom_type_scat_dispersion_real
_atom_type_scat_dispersion_imag
_atom_type_scat_source
Cu Cu 0.320 1.265
;
International Tables for Crystallography
(1992, Vol. C, Tables 4.2.6.8 and 6.1.1.4)
;
C C 0.003 0.002
;
International Tables for Crystallography
(1992, Vol. C, Tables 4.2.6.8 and 6.1.1.4)
;
H H 0.000 0.000
;
International Tables for Crystallography
(1992, Vol. C, Table 6.1.1.4)
;
N N 0.006 0.003
;
International Tables for Crystallography
(1992, Vol. C, Tables 4.2.6.8 and 6.1.1.4)
;
O O 0.011 0.006
;
International Tables for Crystallography
(1992, Vol. C, Tables 4.2.6.8 and 6.1.1.4)
;

loop_
_geom_angle_atom_site_label_1
_geom_angle_atom_site_label_2
_geom_angle_atom_site_label_3
_geom_angle
_geom_angle_publ_flag
_geom_angle_site_symmetry_1
_geom_angle_site_symmetry_2
_geom_angle_site_symmetry_3
N1 Cu1 N3 90.24(9) yes . . .
N1 Cu1 N5 175.52(9) yes . . .
N1 Cu1 N7 90.27(9) yes . . .
N3 Cu1 N5 90.67(9) yes . . .
N3 Cu1 N7 165.28(9) yes . . .
N5 Cu1 N7 89.96(9) yes . . .
C1 O1 C49 116.58(18) yes . . .
C25 O2 C50 115.9(2) yes . . .
O12 O11 O15 73.1(19) yes . . .
O12 O11 O16 55.2(9) yes . . .
O12 O11 O18 111.4(19) yes . . .
O12 O11 O18 146.9(19) yes . . 2_655
O12 O11 O19 94.4(18) yes . . .
O15 O11 O16 31.0(17) yes . . .
O15 O11 O18 56(3) yes . . .
O15 O11 O18 117(3) yes . . 2_655
O15 O11 O19 44(3) yes . . .
O16 O11 O18 57.6(19) yes . . .
O16 O11 O18 116(2) yes . . 2_655
O16 O11 O19 40.4(19) yes . . .
O18 O11 O18 62(3) yes . . 2_655
O18 O11 O19 17(3) yes . . .
O18 O11 O19 78(3) yes 2_655 . .
O11 O12 O14 20.7(10) yes . . .
O11 O12 O15 34.2(11) yes . . .
O11 O12 O16 61.7(9) yes . . .
O14 O12 O15 22.1(12) yes . . .
O14 O12 O16 56.0(11) yes . . .
O15 O12 O16 34.2(13) yes . . .
O14 O13 O15 21.4(17) yes . . .
O14 O13 O17 43(3) yes . . .
O14 O13 O18 130(3) yes . . 2_655
O14 O13 O19 135(3) yes . . 2_655
O14 O13 O20 132.1(19) yes . . 2_655
O15 O13 O17 21(3) yes . . .
O15 O13 O18 109(3) yes . . 2_655
O15 O13 O19 115(3) yes . . 2_655
O15 O13 O20 127.0(19) yes . . 2_655
O17 O13 O18 88(4) yes . . 2_655
O17 O13 O19 96(3) yes . . 2_655
O17 O13 O20 118(3) yes . . 2_655
O18 O13 O19 11(3) yes 2_655 . 2_655
O18 O13 O20 53(3) yes 2_655 . 2_655
O19 O13 O20 42.8(19) yes 2_655 . 2_655
O12 O14 O13 108.5(16) yes . . .
O12 O14 O16 63.7(11) yes . . .
O12 O14 O18 114(2) yes . . .
O12 O14 O19 100.6(19) yes . . .
O13 O14 O16 120.1(19) yes . . .
O13 O14 O18 77(3) yes . . .
O13 O14 O19 90(3) yes . . .
O16 O14 O18 58.4(19) yes . . .
O16 O14 O19 42.5(19) yes . . .
O18 O14 O19 16(3) yes . . .
O11 O15 O12 73(2) yes . . .
O11 O15 O13 10.5(11) yes . . .
O11 O15 O18 87(3) yes . . .
O11 O15 O19 99(4) yes . . .
O12 O15 O13 83.1(17) yes . . .
O12 O15 O18 128(3) yes . . .
O12 O15 O19 117(3) yes . . .
O13 O15 O18 81(3) yes . . .
O13 O15 O19 95(3) yes . . .
O18 O15 O19 20(3) yes . . .
O11 O16 O12 63.1(9) yes . . .
O11 O16 O14 20.7(10) yes . . .
O11 O16 O17 28(3) yes . . .
O11 O16 O18 60(3) yes . . .
O11 O16 O19 68(3) yes . . .
O12 O16 O14 60.3(11) yes . . .
O12 O16 O17 91(3) yes . . .
O12 O16 O18 122(3) yes . . .
O12 O16 O19 128(3) yes . . .
O14 O16 O17 38(3) yes . . .
O14 O16 O18 71(3) yes . . .
O14 O16 O19 79(3) yes . . .
O17 O16 O18 34(4) yes . . .
O17 O16 O19 41(4) yes . . .
O18 O16 O19 7(3) yes . . .
O13 O17 O16 132(5) yes . . .
O11 O18 O11 118(3) yes . . 2_655
O11 O18 O13 134(4) yes . . 2_655
O11 O18 O14 19.7(11) yes . . .
O11 O18 O15 37(2) yes . . .
O11 O18 O16 62(3) yes . . .
O11 O18 O18 63(3) yes . . 2_655
O11 O18 O20 122(4) yes . . .
O11 O18 O13 16.7(10) yes 2_655 . 2_655
O11 O18 O14 135(4) yes 2_655 . .
O11 O18 O15 153(4) yes 2_655 . .
O11 O18 O16 160(4) yes 2_655 . .
O11 O18 O18 55(3) yes 2_655 . 2_655
O11 O18 O20 89(4) yes 2_655 . .
O13 O18 O14 152(4) yes 2_655 . .
O13 O18 O15 169(5) yes 2_655 . .
O13 O18 O16 153(4) yes 2_655 . .
O13 O18 O18 72(3) yes 2_655 . 2_655
O13 O18 O20 77(4) yes 2_655 . .
O14 O18 O15 18.1(17) yes . . .
O14 O18 O16 50(2) yes . . .
O14 O18 O18 81(4) yes . . 2_655
O14 O18 O20 123(4) yes . . .
O15 O18 O16 36.9(19) yes . . .
O15 O18 O18 99(4) yes . . 2_655
O15 O18 O20 113(4) yes . . .
O16 O18 O18 120(5) yes . . 2_655
O16 O18 O20 76(3) yes . . .
O18 O18 O20 119(4) yes 2_655 . .
O11 O19 O13 110(3) yes . . 2_655
O11 O19 O14 21.1(11) yes . . .
O11 O19 O15 37(2) yes . . .
O11 O19 O16 72(3) yes . . .
O11 O19 O20 137(4) yes . . .
O13 O19 O14 127(3) yes 2_655 . .
O13 O19 O15 139(4) yes 2_655 . .
O13 O19 O16 166(4) yes 2_655 . .
O13 O19 O20 68(3) yes 2_655 . .
O14 O19 O15 16.1(18) yes . . .
O14 O19 O16 59(3) yes . . .
O14 O19 O20 149(5) yes . . .
O15 O19 O16 50(3) yes . . .
O15 O19 O20 150(5) yes . . .
O16 O19 O20 101(4) yes . . .
O13 O20 O18 50(3) yes 2_655 . .
O13 O20 O19 69(3) yes 2_655 . .
O18 O20 O19 19(3) yes . . .
Cu1 N1 C1 124.31(16) yes . . .
Cu1 N1 C12 126.04(17) yes . . .
C1 N1 C12 109.6(2) yes . . .
C12 N2 C13 119.9(2) yes . . .
Cu1 N3 C13 124.61(16) yes . . .
Cu1 N3 C24 125.21(17) yes . . .
C13 N3 C24 109.60(19) yes . . .
C24 N4 C25 121.5(2) yes . . .
Cu1 N5 C25 124.54(16) yes . . .
Cu1 N5 C36 125.36(15) yes . . .
C25 N5 C36 109.6(2) yes . . .
C36 N6 C37 119.7(2) yes . . .
Cu1 N7 C37 124.48(16) yes . . .
Cu1 N7 C48 126.18(17) yes . . .
C37 N7 C48 109.15(18) yes . . .
C1 N8 C48 121.15(19) yes . . .
O1 C1 N1 102.57(16) yes . . .
O1 C1 N8 108.12(18) yes . . .
O1 C1 C2 110.8(2) yes . . .
N1 C1 N8 117.8(2) yes . . .
N1 C1 C2 103.84(19) yes . . .
N8 C1 C2 113.11(18) yes . . .
C1 C2 C3 131.9(3) yes . . .
C1 C2 C11 107.3(2) yes . . .
C3 C2 C11 120.7(3) yes . . .
C2 C3 C4 118.7(3) yes . . .
C3 C4 C5 121.7(3) yes . . .
C3 C4 C9 120.1(3) yes . . .
C5 C4 C9 118.2(3) yes . . .
C4 C5 C6 120.9(3) yes . . .
C5 C6 C7 120.6(3) yes . . .
C6 C7 C8 120.3(3) yes . . .
C7 C8 C9 121.0(3) yes . . .
C4 C9 C8 119.1(3) yes . . .
C4 C9 C10 119.2(3) yes . . .
C8 C9 C10 121.8(3) yes . . .
C9 C10 C11 118.6(3) yes . . .
C2 C11 C10 122.6(3) yes . . .
C2 C11 C12 106.9(2) yes . . .
C10 C11 C12 130.6(3) yes . . .
N1 C12 N2 128.7(3) yes . . .
N1 C12 C11 111.2(2) yes . . .
N2 C12 C11 120.1(2) yes . . .
N2 C13 N3 129.3(2) yes . . .
N2 C13 C14 121.1(2) yes . . .
N3 C13 C14 109.6(2) yes . . .
C13 C14 C15 132.3(3) yes . . .
C13 C14 C23 106.1(2) yes . . .
C15 C14 C23 121.6(3) yes . . .
C14 C15 C16 118.6(3) yes . . .
C15 C16 C17 121.9(3) yes . . .
C15 C16 C21 119.6(3) yes . . .
C17 C16 C21 118.5(3) yes . . .
C16 C17 C18 120.9(3) yes . . .
C17 C18 C19 120.7(3) yes . . .
C18 C19 C20 120.3(3) yes . . .
C19 C20 C21 121.5(3) yes . . .
C16 C21 C20 118.1(3) yes . . .
C16 C21 C22 119.9(3) yes . . .
C20 C21 C22 122.0(3) yes . . .
C21 C22 C23 118.5(3) yes . . .
C14 C23 C22 121.7(3) yes . . .
C14 C23 C24 106.9(2) yes . . .
C22 C23 C24 131.4(3) yes . . .
N3 C24 N4 130.0(3) yes . . .
N3 C24 C23 107.7(2) yes . . .
N4 C24 C23 122.2(3) yes . . .
O2 C25 N4 109.21(19) yes . . .
O2 C25 N5 102.70(19) yes . . .
O2 C25 C26 111.8(2) yes . . .
N4 C25 N5 117.2(2) yes . . .
N4 C25 C26 111.7(2) yes . . .
N5 C25 C26 103.92(19) yes . . .
C25 C26 C27 132.0(3) yes . . .
C25 C26 C35 107.3(2) yes . . .
C27 C26 C35 120.7(3) yes . . .
C26 C27 C28 118.9(3) yes . . .
C27 C28 C29 121.8(3) yes . . .
C27 C28 C33 120.2(3) yes . . .
C29 C28 C33 118.0(3) yes . . .
C28 C29 C30 120.7(3) yes . . .
C29 C30 C31 120.9(3) yes . . .
C30 C31 C32 120.3(3) yes . . .
C31 C32 C33 121.0(3) yes . . .
C28 C33 C32 119.1(3) yes . . .
C28 C33 C34 119.1(3) yes . . .
C32 C33 C34 121.8(3) yes . . .
C33 C34 C35 118.5(3) yes . . .
C26 C35 C34 122.6(3) yes . . .
C26 C35 C36 106.9(3) yes . . .
C34 C35 C36 130.4(2) yes . . .
N5 C36 N6 128.8(3) yes . . .
N5 C36 C35 111.6(2) yes . . .
N6 C36 C35 119.6(3) yes . . .
N6 C37 N7 129.6(2) yes . . .
N6 C37 C38 120.5(3) yes . . .
N7 C37 C38 109.8(2) yes . . .
C37 C38 C39 131.3(3) yes . . .
C37 C38 C47 106.8(2) yes . . .
C39 C38 C47 121.9(2) yes . . .
C38 C39 C40 118.8(3) yes . . .
C39 C40 C41 122.1(3) yes . . .
C39 C40 C45 119.4(3) yes . . .
C41 C40 C45 118.4(3) yes . . .
C40 C41 C42 121.5(3) yes . . .
C41 C42 C43 119.9(3) yes . . .
C42 C43 C44 120.4(3) yes . . .
C43 C44 C45 121.5(3) yes . . .
C40 C45 C44 118.3(3) yes . . .
C40 C45 C46 119.8(3) yes . . .
C44 C45 C46 121.9(3) yes . . .
C45 C46 C47 118.7(3) yes . . .
C38 C47 C46 121.3(3) yes . . .
C38 C47 C48 106.47(19) yes . . .
C46 C47 C48 132.1(3) yes . . .
N7 C48 N8 129.3(2) yes . . .
N7 C48 C47 107.8(2) yes . . .
N8 C48 C47 122.9(2) yes . . .
C2 C3 H3 120.650 no . . .
C4 C3 H3 120.642 no . . .
C4 C5 H5 119.564 no . . .
C6 C5 H5 119.566 no . . .
C5 C6 H6 119.690 no . . .
C7 C6 H6 119.697 no . . .
C6 C7 H7 119.869 no . . .
C8 C7 H7 119.874 no . . .
C7 C8 H8 119.504 no . . .
C9 C8 H8 119.514 no . . .
C9 C10 H10 120.710 no . . .
C11 C10 H10 120.707 no . . .
C14 C15 H15 120.713 no . . .
C16 C15 H15 120.732 no . . .
C16 C17 H17 119.577 no . . .
C18 C17 H17 119.558 no . . .
C17 C18 H18 119.662 no . . .
C19 C18 H18 119.651 no . . .
C18 C19 H19 119.854 no . . .
C20 C19 H19 119.848 no . . .
C19 C20 H20 119.238 no . . .
C21 C20 H20 119.231 no . . .
C21 C22 H22 120.744 no . . .
C23 C22 H22 120.739 no . . .
C26 C27 H27 120.582 no . . .
C28 C27 H27 120.563 no . . .
C28 C29 H29 119.636 no . . .
C30 C29 H29 119.637 no . . .
C29 C30 H30 119.565 no . . .
C31 C30 H30 119.561 no . . .
C30 C31 H31 119.837 no . . .
C32 C31 H31 119.819 no . . .
C31 C32 H32 119.510 no . . .
C33 C32 H32 119.511 no . . .
C33 C34 H34 120.763 no . . .
C35 C34 H34 120.764 no . . .
C38 C39 H39 120.617 no . . .
C40 C39 H39 120.625 no . . .
C40 C41 H41 119.255 no . . .
C42 C41 H41 119.252 no . . .
C41 C42 H42 120.046 no . . .
C43 C42 H42 120.027 no . . .
C42 C43 H43 119.818 no . . .
C44 C43 H43 119.828 no . . .
C43 C44 H44 119.257 no . . .
C45 C44 H44 119.252 no . . .
C45 C46 H46 120.634 no . . .
C47 C46 H46 120.631 no . . .
O1 C49 H49A 109.467 no . . .
O1 C49 H49B 109.472 no . . .
O1 C49 H49C 109.469 no . . .
H49A C49 H49B 109.475 no . . .
H49A C49 H49C 109.467 no . . .
H49B C49 H49C 109.477 no . . .
O2 C50 H50A 109.463 no . . .
O2 C50 H50B 109.479 no . . .
O2 C50 H50C 109.479 no . . .
H50A C50 H50B 109.472 no . . .
H50A C50 H50C 109.461 no . . .
H50B C50 H50C 109.473 no . . .

loop_
_geom_bond_atom_site_label_1
_geom_bond_atom_site_label_2
_geom_bond_distance
_geom_bond_publ_flag
_geom_bond_site_symmetry_1
_geom_bond_site_symmetry_2
Cu1 N1 1.923(2) yes . .
Cu1 N3 1.9343(19) yes . .
Cu1 N5 1.933(2) yes . .
Cu1 N7 1.9355(19) yes . .
O1 C1 1.439(3) yes . .
O1 C49 1.420(4) yes . .
O2 C25 1.438(3) yes . .
O2 C50 1.419(3) yes . .
O11 O12 1.640(15) yes . .
O11 O15 0.97(3) yes . .
O11 O16 1.62(2) yes . .
O11 O18 1.60(7) yes . .
O11 O18 1.73(6) yes . 2_655
O11 O19 1.58(5) yes . .
O12 O14 1.465(19) yes . .
O12 O15 1.64(4) yes . .
O12 O16 1.51(3) yes . .
O13 O14 1.09(3) yes . .
O13 O15 1.49(3) yes . .
O13 O17 1.23(5) yes . .
O13 O18 1.37(6) yes . 2_655
O13 O19 1.75(6) yes . 2_655
O13 O20 1.74(4) yes . 2_655
O14 O16 1.40(3) yes . .
O14 O18 1.73(7) yes . .
O14 O19 1.60(6) yes . .
O15 O18 1.33(7) yes . .
O15 O19 1.10(6) yes . .
O16 O17 1.14(4) yes . .
O16 O18 1.55(6) yes . .
O16 O19 1.10(6) yes . .
O18 O18 1.72(7) yes . 2_655
O18 O20 1.43(6) yes . .
O19 O20 1.27(6) yes . .
N1 C1 1.482(3) yes . .
N1 C12 1.323(3) yes . .
N2 C12 1.356(3) yes . .
N2 C13 1.319(3) yes . .
N3 C13 1.356(4) yes . .
N3 C24 1.400(4) yes . .
N4 C24 1.279(4) yes . .
N4 C25 1.445(4) yes . .
N5 C25 1.480(3) yes . .
N5 C36 1.321(4) yes . .
N6 C36 1.356(3) yes . .
N6 C37 1.314(4) yes . .
N7 C37 1.355(4) yes . .
N7 C48 1.411(3) yes . .
N8 C1 1.446(3) yes . .
N8 C48 1.281(4) yes . .
C1 C2 1.515(4) yes . .
C2 C3 1.361(4) yes . .
C2 C11 1.412(4) yes . .
C3 C4 1.431(4) yes . .
C4 C5 1.412(4) yes . .
C4 C9 1.432(4) yes . .
C5 C6 1.372(4) yes . .
C6 C7 1.402(4) yes . .
C7 C8 1.359(4) yes . .
C8 C9 1.413(4) yes . .
C9 C10 1.420(4) yes . .
C10 C11 1.364(4) yes . .
C11 C12 1.468(4) yes . .
C13 C14 1.482(4) yes . .
C14 C15 1.360(4) yes . .
C14 C23 1.409(4) yes . .
C15 C16 1.422(4) yes . .
C16 C17 1.415(4) yes . .
C16 C21 1.433(4) yes . .
C17 C18 1.372(4) yes . .
C18 C19 1.389(5) yes . .
C19 C20 1.361(5) yes . .
C20 C21 1.418(4) yes . .
C21 C22 1.415(4) yes . .
C22 C23 1.364(4) yes . .
C23 C24 1.482(4) yes . .
C25 C26 1.520(4) yes . .
C26 C27 1.361(4) yes . .
C26 C35 1.408(4) yes . .
C27 C28 1.423(4) yes . .
C28 C29 1.420(4) yes . .
C28 C33 1.436(4) yes . .
C29 C30 1.372(5) yes . .
C30 C31 1.399(4) yes . .
C31 C32 1.362(5) yes . .
C32 C33 1.416(4) yes . .
C33 C34 1.416(4) yes . .
C34 C35 1.367(4) yes . .
C35 C36 1.465(4) yes . .
C37 C38 1.476(4) yes . .
C38 C39 1.357(4) yes . .
C38 C47 1.406(4) yes . .
C39 C40 1.420(4) yes . .
C40 C41 1.417(4) yes . .
C40 C45 1.423(4) yes . .
C41 C42 1.360(4) yes . .
C42 C43 1.402(5) yes . .
C43 C44 1.359(5) yes . .
C44 C45 1.414(4) yes . .
C45 C46 1.423(4) yes . .
C46 C47 1.358(3) yes . .
C47 C48 1.488(3) yes . .
C3 H3 0.950 no . .
C5 H5 0.950 no . .
C6 H6 0.950 no . .
C7 H7 0.950 no . .
C8 H8 0.950 no . .
C10 H10 0.950 no . .
C15 H15 0.950 no . .
C17 H17 0.950 no . .
C18 H18 0.950 no . .
C19 H19 0.950 no . .
C20 H20 0.950 no . .
C22 H22 0.950 no . .
C27 H27 0.950 no . .
C29 H29 0.950 no . .
C30 H30 0.950 no . .
C31 H31 0.950 no . .
C32 H32 0.950 no . .
C34 H34 0.950 no . .
C39 H39 0.950 no . .
C41 H41 0.950 no . .
C42 H42 0.950 no . .
C43 H43 0.950 no . .
C44 H44 0.950 no . .
C46 H46 0.950 no . .
C49 H49A 0.980 no . .
C49 H49B 0.980 no . .
C49 H49C 0.980 no . .
C50 H50A 0.980 no . .
C50 H50B 0.980 no . .
C50 H50C 0.980 no . .

loop_
_geom_contact_atom_site_label_1
_geom_contact_atom_site_label_2
_geom_contact_distance
_geom_contact_publ_flag
_geom_contact_site_symmetry_1
_geom_contact_site_symmetry_2
Cu1 O1 3.4226(18) no . .
Cu1 O2 3.4620(16) no . .
Cu1 N2 3.343(2) no . .
Cu1 N4 3.401(2) no . .
Cu1 N6 3.341(2) no . .
Cu1 N8 3.4158(19) no . .
O1 N7 3.433(3) no . .
O1 C3 3.297(3) no . .
O1 C11 3.193(3) no . .
O1 C12 3.077(3) no . .
O1 C48 3.043(3) no . .
O2 N3 3.447(3) no . .
O2 C24 3.066(3) no . .
O2 C27 3.318(4) no . .
O2 C35 3.236(3) no . .
O2 C36 3.109(3) no . .
O11 O17 2.44(5) no . 2_655
O11 O19 2.16(5) no . 2_655
O12 O20 3.09(4) no . .
O13 O13 2.74(2) no . 2_655
O13 O17 2.19(5) no . 2_655
O13 O20 2.95(4) no . .
O14 O15 3.43(4) no . 2_655
O14 O17 2.88(5) no . 2_655
O15 O15 3.38(4) no . 2_655
O15 O17 2.82(5) no . 2_655
O16 O17 3.20(5) no . 2_655
O16 O19 3.30(5) no . 2_655
O17 O17 2.26(6) no . 2_655
O17 O20 1.99(6) no . .
O19 O19 2.48(6) no . 2_655
O19 O20 3.07(6) no . 2_655
N1 C13 2.842(3) no . .
N1 C48 2.886(3) no . .
N2 C2 3.593(3) no . .
N2 C10 3.037(4) no . .
N2 C15 3.082(3) no . .
N2 C23 3.561(4) no . .
N2 C24 3.543(4) no . .
N3 C12 2.858(4) no . .
N3 C25 2.940(4) no . .
N4 C13 3.500(4) no . .
N4 C14 3.537(4) no . .
N4 C22 3.066(4) no . .
N4 C27 3.116(4) no . .
N4 C35 3.505(3) no . .
N4 C36 3.463(3) no . .
N4 C50 2.835(4) no . .
N5 C24 2.876(3) no . .
N5 C37 2.837(3) no . .
N6 C26 3.586(3) no . .
N6 C34 3.025(4) no . .
N6 C39 3.043(3) no . .
N6 C47 3.554(3) no . .
N6 C48 3.542(4) no . .
N7 C1 2.931(4) no . .
N7 C36 2.855(4) no . .
N8 C3 3.131(4) no . .
N8 C11 3.544(3) no . .
N8 C12 3.501(3) no . .
N8 C37 3.502(4) no . .
N8 C38 3.541(4) no . .
N8 C46 3.096(3) no . .
N8 C49 2.862(4) no . .
C2 C9 2.804(4) no . .
C2 C49 2.973(4) no . .
C3 C10 2.842(4) no . .
C3 C49 3.262(4) no . .
C4 C7 2.810(4) no . .
C4 C11 2.771(4) no . .
C5 C8 2.786(4) no . .
C6 C9 2.793(4) no . .
C14 C21 2.781(4) no . .
C15 C22 2.841(4) no . .
C16 C19 2.807(4) no . .
C16 C23 2.780(4) no . .
C17 C20 2.776(5) no . .
C18 C21 2.804(4) no . .
C26 C33 2.802(4) no . .
C26 C50 3.012(4) no . .
C27 C34 2.841(4) no . .
C27 C50 3.315(4) no . .
C28 C31 2.816(4) no . .
C28 C35 2.767(4) no . .
C29 C32 2.791(4) no . .
C30 C33 2.797(4) no . .
C38 C45 2.773(4) no . .
C39 C46 2.829(4) no . .
C40 C43 2.800(4) no . .
C40 C47 2.784(4) no . .
C41 C44 2.768(5) no . .
C42 C45 2.807(4) no . .
Cu1 C10 3.582(3) no . 2_666
O1 C8 3.292(3) no . 2_566
O1 C9 3.587(3) no . 2_566
O1 C10 3.253(3) no . 2_566
O1 C31 3.407(4) no . 2_665
O2 C7 3.338(4) no . 2_566
O2 C34 3.551(3) no . 2_665
O12 N4 2.963(10) no . .
O12 C22 3.311(10) no . .
O12 C27 3.158(10) no . .
O12 C42 3.441(10) no . 1_445
O12 C50 3.570(11) no . .
O14 C42 3.54(2) no . 1_445
O16 C27 3.54(2) no . .
O16 C43 3.553(19) no . 1_545
O19 C42 3.45(5) no . 1_545
O20 C29 3.26(4) no . .
O20 C42 3.21(4) no . 1_545
N3 C9 3.567(3) no . 2_666
N4 O12 2.963(10) no . .
N4 C6 3.585(4) no . 2_666
N5 C8 3.448(4) no . 2_666
N6 C28 3.496(4) no . 2_665
N6 C33 3.340(4) no . 2_665
N6 C34 3.570(3) no . 2_665
N7 C31 3.468(4) no . 2_665
N7 C32 3.591(4) no . 2_665
C3 C14 3.497(4) no . 2_666
C4 C23 3.586(4) no . 2_666
C4 C24 3.550(4) no . 2_666
C5 C23 3.544(4) no . 2_666
C6 N4 3.585(4) no . 2_666
C7 O2 3.338(4) no . 2_566
C7 C26 3.558(4) no . 2_666
C7 C35 3.486(4) no . 2_666
C8 O1 3.292(3) no . 2_566
C8 N5 3.448(4) no . 2_666
C8 C36 3.372(4) no . 2_666
C9 O1 3.587(3) no . 2_566
C9 N3 3.567(3) no . 2_666
C10 Cu1 3.582(3) no . 2_666
C10 O1 3.253(3) no . 2_566
C14 C3 3.497(4) no . 2_666
C17 C17 3.461(4) no . 2_556
C21 C43 3.452(4) no . 1_445
C22 O12 3.311(10) no . .
C22 C42 3.597(4) no . 1_445
C22 C43 3.420(4) no . 1_445
C23 C4 3.586(4) no . 2_666
C23 C5 3.544(4) no . 2_666
C24 C4 3.550(4) no . 2_666
C26 C7 3.558(4) no . 2_666
C27 O12 3.158(10) no . .
C27 O16 3.54(2) no . .
C28 N6 3.496(4) no . 2_665
C28 C37 3.541(4) no . 2_665
C29 O20 3.26(4) no . .
C29 C38 3.354(4) no . 2_665
C29 C39 3.540(4) no . 2_665
C30 C39 3.510(4) no . 2_765
C30 C47 3.566(4) no . 2_665
C31 O1 3.407(4) no . 2_665
C31 N7 3.468(4) no . 2_665
C31 C39 3.487(5) no . 2_765
C32 N7 3.591(4) no . 2_665
C33 N6 3.340(4) no . 2_665
C33 C36 3.443(4) no . 2_665
C33 C37 3.547(4) no . 2_665
C34 O2 3.551(3) no . 2_665
C34 N6 3.570(3) no . 2_665
C34 C35 3.348(4) no . 2_665
C34 C36 3.301(4) no . 2_665
C35 C7 3.486(4) no . 2_666
C35 C34 3.348(4) no . 2_665
C35 C35 3.482(4) no . 2_665
C36 C8 3.372(4) no . 2_666
C36 C33 3.443(4) no . 2_665
C36 C34 3.301(4) no . 2_665
C37 C28 3.541(4) no . 2_665
C37 C33 3.547(4) no . 2_665
C38 C29 3.354(4) no . 2_665
C38 C49 3.599(4) no . 1_655
C39 C29 3.540(4) no . 2_665
C39 C30 3.510(4) no . 2_765
C39 C31 3.487(5) no . 2_765
C42 O12 3.441(10) no . 1_665
C42 O14 3.54(2) no . 1_665
C42 O19 3.45(5) no . 1_565
C42 O20 3.21(4) no . 1_565
C42 C22 3.597(4) no . 1_665
C43 O16 3.553(19) no . 1_565
C43 C21 3.452(4) no . 1_665
C43 C22 3.420(4) no . 1_665
C47 C30 3.566(4) no . 2_665
C49 C38 3.599(4) no . 1_455
C50 O12 3.570(11) no . .
O1 H3 3.4223 no . .
O2 H27 3.4102 no . .
N2 H10 2.8339 no . .
N2 H15 2.9114 no . .
N4 H22 2.9034 no . .
N4 H27 2.9967 no . .
N4 H50A 2.4650 no . .
N4 H50B 3.2419 no . .
N6 H34 2.8213 no . .
N6 H39 2.8579 no . .
N8 H3 2.9899 no . .
N8 H46 2.9361 no . .
N8 H49A 2.5731 no . .
N8 H49B 3.1719 no . .
C1 H3 2.8762 no . .
C1 H49A 2.6776 no . .
C1 H49B 2.6282 no . .
C1 H49C 3.2556 no . .
C2 H10 3.2912 no . .
C2 H49A 3.3680 no . .
C2 H49B 2.6235 no . .
C3 H5 2.6612 no . .
C3 H49A 3.5348 no . .
C3 H49B 2.5815 no . .
C4 H6 3.2765 no . .
C4 H8 3.3107 no . .
C4 H10 3.3238 no . .
C5 H3 2.6847 no . .
C5 H7 3.2621 no . .
C6 H8 3.2515 no . .
C7 H5 3.2648 no . .
C8 H6 3.2463 no . .
C8 H10 2.6780 no . .
C9 H3 3.3410 no . .
C9 H5 3.3014 no . .
C9 H7 3.2706 no . .
C10 H8 2.6567 no . .
C11 H3 3.2722 no . .
C12 H10 2.8190 no . .
C13 H15 2.8561 no . .
C14 H22 3.2816 no . .
C15 H17 2.6644 no . .
C16 H18 3.2800 no . .
C16 H20 3.3047 no . .
C16 H22 3.3277 no . .
C17 H15 2.6846 no . .
C17 H19 3.2523 no . .
C18 H20 3.2391 no . .
C19 H17 3.2529 no . .
C20 H18 3.2377 no . .
C20 H22 2.6806 no . .
C21 H15 3.3310 no . .
C21 H17 3.3077 no . .
C21 H19 3.2813 no . .
C22 H20 2.6587 no . .
C23 H15 3.2780 no . .
C24 H22 2.8445 no . .
C24 H50A 3.2128 no . .
C25 H27 2.8788 no . .
C25 H50A 2.5940 no . .
C25 H50B 2.6871 no . .
C25 H50C 3.2459 no . .
C26 H34 3.2912 no . .
C26 H50A 3.2941 no . .
C26 H50B 2.7410 no . .
C27 H29 2.6682 no . .
C27 H50A 3.4625 no . .
C27 H50B 2.7286 no . .
C28 H30 3.2830 no . .
C28 H32 3.3164 no . .
C28 H34 3.3244 no . .
C29 H27 2.6831 no . .
C29 H31 3.2622 no . .
C30 H32 3.2513 no . .
C31 H29 3.2648 no . .
C32 H30 3.2461 no . .
C32 H34 2.6768 no . .
C33 H27 3.3389 no . .
C33 H29 3.3106 no . .
C33 H31 3.2745 no . .
C34 H32 2.6574 no . .
C35 H27 3.2687 no . .
C36 H34 2.8190 no . .
C37 H39 2.8310 no . .
C38 H46 3.2695 no . .
C39 H41 2.6623 no . .
C40 H42 3.2801 no . .
C40 H44 3.2940 no . .
C40 H46 3.3239 no . .
C41 H39 2.6846 no . .
C41 H43 3.2454 no . .
C42 H44 3.2509 no . .
C43 H41 3.2481 no . .
C44 H42 3.2495 no . .
C44 H46 2.6820 no . .
C45 H39 3.3181 no . .
C45 H41 3.2979 no . .
C45 H43 3.2755 no . .
C46 H44 2.6578 no . .
C47 H39 3.2743 no . .
C48 H46 2.8546 no . .
C48 H49A 3.2950 no . .
C49 H3 3.0757 no . .
C50 H27 3.0669 no . .
H3 H5 2.5145 no . .
H3 H49A 3.1171 no . .
H3 H49B 2.4090 no . .
H5 H6 2.3110 no . .
H6 H7 2.3461 no . .
H7 H8 2.3002 no . .
H8 H10 2.5099 no . .
H15 H17 2.5200 no . .
H17 H18 2.3108 no . .
H18 H19 2.3316 no . .
H19 H20 2.2985 no . .
H20 H22 2.5118 no . .
H27 H29 2.5183 no . .
H27 H50A 2.9997 no . .
H27 H50B 2.4914 no . .
H29 H30 2.3105 no . .
H30 H31 2.3405 no . .
H31 H32 2.3019 no . .
H32 H34 2.5099 no . .
H39 H41 2.5156 no . .
H41 H42 2.3003 no . .
H42 H43 2.3500 no . .
H43 H44 2.2963 no . .
H44 H46 2.5102 no . .
Cu1 H10 3.4584 no . 2_666
O1 H8 2.7058 no . 2_566
O1 H10 2.7036 no . 2_566
O1 H31 2.7021 no . 2_665
O2 H6 3.5612 no . 2_566
O2 H7 2.6568 no . 2_566
O2 H32 2.9998 no . 2_665
O2 H34 2.8281 no . 2_665
O11 H27 3.1256 no . .
O11 H29 3.2638 no . 2_655
O11 H41 3.5273 no . 1_445
O11 H42 3.0966 no . 1_445
O12 H22 2.4521 no . .
O12 H27 2.2971 no . .
O12 H42 2.5783 no . 1_445
O12 H50A 2.8569 no . .
O12 H50B 3.4590 no . .
O13 H27 3.3537 no . .
O13 H29 3.2156 no . 2_655
O13 H41 3.4003 no . 1_445
O13 H41 3.4663 no . 2_665
O13 H42 3.2243 no . 1_445
O14 H22 3.1126 no . .
O14 H27 3.3164 no . .
O14 H29 3.1286 no . 2_655
O14 H41 3.3890 no . 1_445
O14 H42 2.8674 no . 1_445
O15 H22 3.0889 no . .
O15 H27 3.3388 no . .
O15 H29 3.1492 no . 2_655
O15 H42 3.3768 no . 1_445
O16 H6 3.3890 no . 2_666
O16 H22 2.8986 no . .
O16 H27 2.8088 no . .
O17 H27 3.2543 no . .
O17 H29 3.1549 no . 2_655
O18 H27 3.5856 no . .
O18 H29 3.3674 no . .
O18 H29 3.2435 no . 2_655
O19 H27 3.3169 no . .
O19 H29 3.3636 no . .
O19 H29 3.4856 no . 2_655
O20 H6 3.5677 no . 2_666
O20 H27 3.1842 no . .
O20 H29 2.6829 no . .
O20 H41 3.4815 no . 2_765
O20 H42 3.0957 no . 1_545
O20 H50A 3.4978 no . 1_655
O20 H50C 3.3988 no . 1_655
N2 H49B 3.5667 no . 2_566
N5 H8 3.3651 no . 2_666
N5 H32 3.3959 no . 2_665
N5 H34 3.5647 no . 2_665
N6 H8 3.0143 no . 2_666
N6 H31 3.1021 no . 2_765
N7 H10 3.3290 no . 2_666
N7 H49C 3.3182 no . 1_655
N8 H15 3.3484 no . 2_666
N8 H19 2.9841 no . 1_565
C3 H18 3.5574 no . 1_565
C5 H43 3.0108 no . 2_676
C6 H43 2.9506 no . 2_676
C6 H50A 3.5307 no . 2_566
C6 H50C 3.5398 no . 2_566
C7 H32 3.5711 no . 1_456
C7 H50C 3.3741 no . 2_566
C10 H49C 3.5685 no . 2_566
C14 H3 3.4813 no . 2_666
C15 H3 3.5813 no . 2_666
C15 H46 3.5372 no . 2_666
C16 H46 3.5050 no . 2_666
C17 H17 3.2072 no . 2_556
C17 H18 3.4770 no . 2_556
C17 H44 3.1012 no . 2_666
C17 H46 2.9061 no . 2_666
C18 H3 3.3337 no . 1_545
C18 H17 3.1654 no . 2_556
C18 H44 3.1680 no . 2_666
C19 H3 3.3969 no . 1_545
C19 H46 2.9053 no . 1_545
C19 H49A 2.9977 no . 1_545
C20 H44 3.3167 no . 1_545
C20 H46 2.9559 no . 1_545
C21 H43 3.2765 no . 1_445
C22 H5 3.3236 no . 2_666
C22 H42 3.3811 no . 1_445
C22 H43 3.0459 no . 1_445
C23 H5 3.5203 no . 2_666
C23 H43 3.1960 no . 1_445
C25 H34 3.5139 no . 2_665
C26 H7 3.2930 no . 2_666
C26 H34 3.4387 no . 2_665
C27 H39 3.3709 no . 2_665
C27 H50C 3.4721 no . 1_655
C28 H50C 2.8624 no . 1_655
C29 H50C 3.1014 no . 1_655
C30 H39 3.0264 no . 2_765
C30 H41 3.3297 no . 2_765
C30 H49A 3.4670 no . 2_665
C30 H50C 3.4544 no . 1_655
C31 H39 2.9604 no . 2_765
C31 H49A 3.4464 no . 2_665
C31 H49C 3.5364 no . 2_665
C31 H50C 3.5839 no . 1_655
C32 H34 3.0111 no . 2_765
C32 H50C 3.3781 no . 1_655
C33 H50C 3.0004 no . 1_655
C34 H7 3.2643 no . 2_666
C34 H32 3.0346 no . 2_765
C35 H7 3.0349 no . 2_666
C35 H34 3.2838 no . 2_665
C36 H7 3.4480 no . 2_666
C36 H8 3.0160 no . 2_666
C36 H34 3.3718 no . 2_665
C37 H8 3.3271 no . 2_666
C37 H31 3.4107 no . 2_765
C37 H49C 3.0157 no . 1_655
C38 H29 3.4877 no . 2_665
C38 H31 3.3321 no . 2_765
C38 H49C 2.6755 no . 1_655
C39 H29 3.3738 no . 2_665
C39 H30 3.1533 no . 2_765
C39 H31 3.1116 no . 2_765
C39 H49C 3.1993 no . 1_655
C39 H50B 3.2678 no . 2_665
C40 H29 3.5978 no . 2_665
C40 H30 3.2718 no . 2_765
C41 H30 3.1385 no . 2_765
C42 H22 3.3691 no . 1_665
C43 H5 3.1767 no . 2_676
C43 H6 3.1000 no . 2_676
C43 H22 3.5713 no . 1_665
C44 H5 3.3570 no . 2_676
C44 H17 3.0258 no . 2_666
C44 H18 3.5234 no . 2_666
C44 H20 3.3636 no . 1_565
C45 H17 3.2440 no . 2_666
C45 H20 3.4004 no . 1_565
C46 H15 3.4633 no . 2_666
C46 H17 2.8946 no . 2_666
C46 H19 3.2447 no . 1_565
C46 H20 3.0201 no . 1_565
C46 H49C 3.4147 no . 1_655
C47 H30 3.5358 no . 2_665
C47 H49C 2.7970 no . 1_655
C48 H49C 3.2181 no . 1_655
C49 H8 3.4712 no . 2_566
C49 H10 2.8821 no . 2_566
C49 H15 3.5609 no . 2_566
C49 H19 3.0828 no . 1_565
C49 H31 2.9065 no . 2_665
C50 H6 3.2495 no . 2_566
C50 H7 3.0453 no . 2_566
C50 H34 3.4133 no . 2_665
C50 H39 3.3025 no . 2_665
H3 C14 3.4813 no . 2_666
H3 C15 3.5813 no . 2_666
H3 C18 3.3337 no . 1_565
H3 C19 3.3969 no . 1_565
H3 H18 2.6675 no . 1_565
H3 H19 2.7987 no . 1_565
H5 C22 3.3236 no . 2_666
H5 C23 3.5203 no . 2_666
H5 C43 3.1767 no . 2_676
H5 C44 3.3570 no . 2_676
H5 H18 3.0429 no . 1_565
H5 H22 3.2835 no . 2_666
H5 H43 2.4877 no . 2_676
H5 H44 2.8469 no . 2_676
H6 O2 3.5612 no . 2_566
H6 O16 3.3890 no . 2_666
H6 O20 3.5677 no . 2_666
H6 C43 3.1000 no . 2_676
H6 C50 3.2495 no . 2_566
H6 H43 2.3676 no . 2_676
H6 H50A 2.8400 no . 2_566
H6 H50C 2.9898 no . 2_566
H7 O2 2.6568 no . 2_566
H7 C26 3.2930 no . 2_666
H7 C34 3.2643 no . 2_666
H7 C35 3.0349 no . 2_666
H7 C36 3.4480 no . 2_666
H7 C50 3.0453 no . 2_566
H7 H32 2.8357 no . 1_456
H7 H50A 3.3268 no . 2_566
H7 H50C 2.6513 no . 2_566
H8 O1 2.7058 no . 2_566
H8 N5 3.3651 no . 2_666
H8 N6 3.0143 no . 2_666
H8 C36 3.0160 no . 2_666
H8 C37 3.3271 no . 2_666
H8 C49 3.4712 no . 2_566
H8 H31 2.8680 no . 1_456
H8 H32 3.2508 no . 1_456
H8 H49C 3.1483 no . 2_566
H10 Cu1 3.4584 no . 2_666
H10 O1 2.7036 no . 2_566
H10 N7 3.3290 no . 2_666
H10 C49 2.8821 no . 2_566
H10 H49B 2.8075 no . 2_566
H10 H49C 2.6660 no . 2_566
H15 N8 3.3484 no . 2_666
H15 C46 3.4633 no . 2_666
H15 C49 3.5609 no . 2_566
H15 H18 3.5608 no . 2_556
H15 H46 3.0728 no . 2_666
H15 H49B 2.8110 no . 2_566
H15 H49C 3.5039 no . 2_566
H17 C17 3.2072 no . 2_556
H17 C18 3.1654 no . 2_556
H17 C44 3.0258 no . 2_666
H17 C45 3.2440 no . 2_666
H17 C46 2.8946 no . 2_666
H17 H17 3.2252 no . 2_556
H17 H18 3.1682 no . 2_556
H17 H44 2.5033 no . 2_666
H17 H46 2.3475 no . 2_666
H18 C3 3.5574 no . 1_545
H18 C17 3.4770 no . 2_556
H18 C44 3.5234 no . 2_666
H18 H3 2.6675 no . 1_545
H18 H5 3.0429 no . 1_545
H18 H15 3.5608 no . 2_556
H18 H17 3.1682 no . 2_556
H18 H44 2.6366 no . 2_666
H18 H49B 3.5705 no . 1_545
H19 N8 2.9841 no . 1_545
H19 C46 3.2447 no . 1_545
H19 C49 3.0828 no . 1_545
H19 H3 2.7987 no . 1_545
H19 H46 2.4712 no . 1_545
H19 H49A 2.2944 no . 1_545
H19 H49B 3.0648 no . 1_545
H20 C44 3.3636 no . 1_545
H20 C45 3.4004 no . 1_545
H20 C46 3.0201 no . 1_545
H20 H30 3.3108 no . 2_655
H20 H44 2.9644 no . 1_545
H20 H46 2.5847 no . 1_545
H22 O12 2.4521 no . .
H22 O14 3.1126 no . .
H22 O15 3.0889 no . .
H22 O16 2.8986 no . .
H22 C42 3.3691 no . 1_445
H22 C43 3.5713 no . 1_445
H22 H5 3.2835 no . 2_666
H22 H42 2.9797 no . 1_445
H22 H43 3.3415 no . 1_445
H22 H44 3.5792 no . 1_545
H27 O11 3.1256 no . .
H27 O12 2.2971 no . .
H27 O13 3.3537 no . .
H27 O14 3.3164 no . .
H27 O15 3.3388 no . .
H27 O16 2.8088 no . .
H27 O17 3.2543 no . .
H27 O18 3.5856 no . .
H27 O19 3.3169 no . .
H27 O20 3.1842 no . .
H27 H39 3.2085 no . 2_665
H29 O11 3.2638 no . 2_655
H29 O13 3.2156 no . 2_655
H29 O14 3.1286 no . 2_655
H29 O15 3.1492 no . 2_655
H29 O17 3.1549 no . 2_655
H29 O18 3.3674 no . .
H29 O18 3.2435 no . 2_655
H29 O19 3.3636 no . .
H29 O19 3.4856 no . 2_655
H29 O20 2.6829 no . .
H29 C38 3.4877 no . 2_665
H29 C39 3.3738 no . 2_665
H29 C40 3.5978 no . 2_665
H29 H41 3.5580 no . 2_765
H29 H50C 3.5422 no . 1_655
H30 C39 3.1533 no . 2_765
H30 C40 3.2718 no . 2_765
H30 C41 3.1385 no . 2_765
H30 C47 3.5358 no . 2_665
H30 H20 3.3108 no . 2_655
H30 H39 2.9013 no . 2_765
H30 H41 2.8685 no . 2_765
H30 H49A 2.9053 no . 2_665
H31 O1 2.7021 no . 2_665
H31 N6 3.1021 no . 2_765
H31 C37 3.4107 no . 2_765
H31 C38 3.3321 no . 2_765
H31 C39 3.1116 no . 2_765
H31 C49 2.9065 no . 2_665
H31 H8 2.8680 no . 1_654
H31 H39 2.7858 no . 2_765
H31 H49A 2.8681 no . 2_665
H31 H49C 2.6692 no . 2_665
H32 O2 2.9998 no . 2_665
H32 N5 3.3959 no . 2_665
H32 C7 3.5711 no . 1_654
H32 C34 3.0346 no . 2_765
H32 H7 2.8357 no . 1_654
H32 H8 3.2508 no . 1_654
H32 H34 2.6034 no . 2_765
H34 O2 2.8281 no . 2_665
H34 N5 3.5647 no . 2_665
H34 C25 3.5139 no . 2_665
H34 C26 3.4387 no . 2_665
H34 C32 3.0111 no . 2_765
H34 C35 3.2838 no . 2_665
H34 C36 3.3718 no . 2_665
H34 C50 3.4133 no . 2_665
H34 H32 2.6034 no . 2_765
H34 H34 3.5572 no . 2_765
H34 H50B 3.2394 no . 2_665
H34 H50C 3.5123 no . 2_665
H39 C27 3.3709 no . 2_665
H39 C30 3.0264 no . 2_765
H39 C31 2.9604 no . 2_765
H39 C50 3.3025 no . 2_665
H39 H27 3.2085 no . 2_665
H39 H30 2.9013 no . 2_765
H39 H31 2.7858 no . 2_765
H39 H50B 2.3703 no . 2_665
H39 H50C 3.5191 no . 2_665
H41 O11 3.5273 no . 1_665
H41 O13 3.4003 no . 1_665
H41 O13 3.4663 no . 2_665
H41 O14 3.3890 no . 1_665
H41 O20 3.4815 no . 2_765
H41 C30 3.3297 no . 2_765
H41 H29 3.5580 no . 2_765
H41 H30 2.8685 no . 2_765
H41 H50B 3.2983 no . 2_665
H42 O11 3.0966 no . 1_665
H42 O12 2.5783 no . 1_665
H42 O13 3.2243 no . 1_665
H42 O14 2.8674 no . 1_665
H42 O15 3.3768 no . 1_665
H42 O20 3.0957 no . 1_565
H42 C22 3.3811 no . 1_665
H42 H22 2.9797 no . 1_665
H42 H50A 2.9086 no . 1_665
H43 C5 3.0108 no . 2_676
H43 C6 2.9506 no . 2_676
H43 C21 3.2765 no . 1_665
H43 C22 3.0459 no . 1_665
H43 C23 3.1960 no . 1_665
H43 H5 2.4877 no . 2_676
H43 H6 2.3676 no . 2_676
H43 H22 3.3415 no . 1_665
H43 H50A 3.5878 no . 1_665
H44 C17 3.1012 no . 2_666
H44 C18 3.1680 no . 2_666
H44 C20 3.3167 no . 1_565
H44 H5 2.8469 no . 2_676
H44 H17 2.5033 no . 2_666
H44 H18 2.6366 no . 2_666
H44 H20 2.9644 no . 1_565
H44 H22 3.5792 no . 1_565
H46 C15 3.5372 no . 2_666
H46 C16 3.5050 no . 2_666
H46 C17 2.9061 no . 2_666
H46 C19 2.9053 no . 1_565
H46 C20 2.9559 no . 1_565
H46 H15 3.0728 no . 2_666
H46 H17 2.3475 no . 2_666
H46 H19 2.4712 no . 1_565
H46 H20 2.5847 no . 1_565
H49A C19 2.9977 no . 1_565
H49A C30 3.4670 no . 2_665
H49A C31 3.4464 no . 2_665
H49A H19 2.2944 no . 1_565
H49A H30 2.9053 no . 2_665
H49A H31 2.8681 no . 2_665
H49B N2 3.5667 no . 2_566
H49B H10 2.8075 no . 2_566
H49B H15 2.8110 no . 2_566
H49B H18 3.5705 no . 1_565
H49B H19 3.0648 no . 1_565
H49C N7 3.3182 no . 1_455
H49C C10 3.5685 no . 2_566
H49C C31 3.5364 no . 2_665
H49C C37 3.0157 no . 1_455
H49C C38 2.6755 no . 1_455
H49C C39 3.1993 no . 1_455
H49C C46 3.4147 no . 1_455
H49C C47 2.7970 no . 1_455
H49C C48 3.2181 no . 1_455
H49C H8 3.1483 no . 2_566
H49C H10 2.6660 no . 2_566
H49C H15 3.5039 no . 2_566
H49C H31 2.6692 no . 2_665
H50A O12 2.8569 no . .
H50A O20 3.4978 no . 1_455
H50A C6 3.5307 no . 2_566
H50A H6 2.8400 no . 2_566
H50A H7 3.3268 no . 2_566
H50A H42 2.9086 no . 1_445
H50A H43 3.5878 no . 1_445
H50B O12 3.4590 no . .
H50B C39 3.2678 no . 2_665
H50B H34 3.2394 no . 2_665
H50B H39 2.3703 no . 2_665
H50B H41 3.2983 no . 2_665
H50C O20 3.3988 no . 1_455
H50C C6 3.5398 no . 2_566
H50C C7 3.3741 no . 2_566
H50C C27 3.4721 no . 1_455
H50C C28 2.8624 no . 1_455
H50C C29 3.1014 no . 1_455
H50C C30 3.4544 no . 1_455
H50C C31 3.5839 no . 1_455
H50C C32 3.3781 no . 1_455
H50C C33 3.0004 no . 1_455
H50C H6 2.9898 no . 2_566
H50C H7 2.6513 no . 2_566
H50C H29 3.5422 no . 1_455
H50C H34 3.5123 no . 2_665
H50C H39 3.5191 no . 2_665

loop_
_geom_torsion_atom_site_label_1
_geom_torsion_atom_site_label_2
_geom_torsion_atom_site_label_3
_geom_torsion_atom_site_label_4
_geom_torsion
_geom_torsion_publ_flag
_geom_torsion_site_symmetry_1
_geom_torsion_site_symmetry_2
_geom_torsion_site_symmetry_3
_geom_torsion_site_symmetry_4
N1 Cu1 N3 C13 -10.37(16) no . . . .
N1 Cu1 N3 C24 179.31(15) no . . . .
N3 Cu1 N1 C1 -170.33(14) no . . . .
N3 Cu1 N1 C12 11.26(15) no . . . .
N1 Cu1 N7 C37 173.04(15) no . . . .
N1 Cu1 N7 C48 -1.33(16) no . . . .
N7 Cu1 N1 C1 24.39(14) no . . . .
N7 Cu1 N1 C12 -154.03(15) no . . . .
N3 Cu1 N5 C25 21.32(15) no . . . .
N3 Cu1 N5 C36 -150.02(17) no . . . .
N5 Cu1 N3 C13 174.02(16) no . . . .
N5 Cu1 N3 C24 3.70(15) no . . . .
N5 Cu1 N7 C37 -11.44(16) no . . . .
N5 Cu1 N7 C48 174.19(16) no . . . .
N7 Cu1 N5 C25 -173.38(15) no . . . .
N7 Cu1 N5 C36 15.28(17) no . . . .
C49 O1 C1 N1 173.68(19) no . . . .
C49 O1 C1 N8 -61.2(3) no . . . .
C49 O1 C1 C2 63.4(3) no . . . .
C50 O2 C25 N4 -57.5(3) no . . . .
C50 O2 C25 N5 177.46(18) no . . . .
C50 O2 C25 C26 66.6(3) no . . . .
O12 O11 O15 O18 -131.7(15) no . . . .
O12 O11 O15 O19 -115.6(18) no . . . .
O15 O11 O12 O14 -40(2) no . . . .
O15 O11 O12 O16 28.3(19) no . . . .
O12 O11 O16 O14 77.0(14) no . . . .
O12 O11 O16 O17 179.2(17) no . . . .
O12 O11 O16 O18 -165.2(11) no . . . .
O12 O11 O16 O19 -163.9(14) no . . . .
O16 O11 O12 O14 -68.1(15) no . . . .
O16 O11 O12 O15 -28.3(10) no . . . .
O12 O11 O18 O11 -144(3) no . . . 2_655
O12 O11 O18 O13 -139(5) no . . . 2_655
O12 O11 O18 O15 50.2(19) no . . . .
O12 O11 O18 O16 13(2) no . . . .
O12 O11 O18 O18 -144.1(11) no . . . 2_655
O12 O11 O18 O20 -35(5) no . . . .
O18 O11 O12 O14 -81(3) no . . . .
O18 O11 O12 O15 -42(2) no . . . .
O18 O11 O12 O16 -13(2) no . . . .
O12 O11 O18 O11 87(5) no . . 2_655 2_655
O12 O11 O18 O14 75(6) no . . 2_655 2_655
O12 O11 O18 O15 68(11) no . . 2_655 2_655
O12 O11 O18 O16 171(9) no . . 2_655 2_655
O12 O11 O18 O18 87(4) no . . 2_655 .
O12 O11 O18 O20 -146(3) no . . 2_655 2_655
O18 O11 O12 O14 -153(5) no 2_655 . . .
O18 O11 O12 O15 -113(4) no 2_655 . . .
O18 O11 O12 O16 -85(4) no 2_655 . . .
O12 O11 O19 O13 -153(3) no . . . 2_655
O12 O11 O19 O14 61.3(10) no . . . .
O12 O11 O19 O15 59.9(19) no . . . .
O12 O11 O19 O16 13(3) no . . . .
O12 O11 O19 O20 -74(5) no . . . .
O19 O11 O12 O14 -78(3) no . . . .
O19 O11 O12 O15 -38.7(18) no . . . .
O19 O11 O12 O16 -10.4(18) no . . . .
O15 O11 O16 O12 -118(4) no . . . .
O15 O11 O16 O14 -41(4) no . . . .
O15 O11 O16 O17 61(4) no . . . .
O15 O11 O16 O18 77(4) no . . . .
O15 O11 O16 O19 78(4) no . . . .
O16 O11 O15 O12 49(4) no . . . .
O16 O11 O15 O18 -83(4) no . . . .
O16 O11 O15 O19 -66(4) no . . . .
O15 O11 O18 O11 166(5) no . . . 2_655
O15 O11 O18 O13 171(6) no . . . 2_655
O15 O11 O18 O16 -37(2) no . . . .
O15 O11 O18 O18 166(3) no . . . 2_655
O15 O11 O18 O20 -86(4) no . . . .
O18 O11 O15 O12 132(3) no . . . .
O18 O11 O15 O19 16(3) no . . . .
O15 O11 O18 O11 -13(5) no . . 2_655 2_655
O15 O11 O18 O14 -25(6) no . . 2_655 2_655
O15 O11 O18 O15 -32(10) no . . 2_655 2_655
O15 O11 O18 O16 71(12) no . . 2_655 2_655
O15 O11 O18 O18 -13(3) no . . 2_655 .
O15 O11 O18 O20 114(3) no . . 2_655 2_655
O18 O11 O15 O12 146(2) no 2_655 . . .
O18 O11 O15 O18 14(3) no 2_655 . . .
O18 O11 O15 O19 30(3) no 2_655 . . .
O15 O11 O19 O13 147(5) no . . . 2_655
O15 O11 O19 O14 1(3) no . . . .
O15 O11 O19 O16 -47(3) no . . . .
O15 O11 O19 O20 -134(7) no . . . .
O19 O11 O15 O12 116(3) no . . . .
O19 O11 O15 O18 -16(3) no . . . .
O16 O11 O18 O11 -157(4) no . . . 2_655
O16 O11 O18 O13 -152(6) no . . . 2_655
O16 O11 O18 O15 37.2(12) no . . . .
O16 O11 O18 O18 -157(3) no . . . 2_655
O16 O11 O18 O20 -48(3) no . . . .
O18 O11 O16 O12 165(3) no . . . .
O18 O11 O16 O14 -118(3) no . . . .
O18 O11 O16 O17 -16(3) no . . . .
O18 O11 O16 O19 1(3) no . . . .
O16 O11 O18 O11 21(4) no . . 2_655 2_655
O16 O11 O18 O14 10(6) no . . 2_655 2_655
O16 O11 O18 O15 2(10) no . . 2_655 2_655
O16 O11 O18 O16 105(11) no . . 2_655 2_655
O16 O11 O18 O18 21(2) no . . 2_655 .
O16 O11 O18 O20 148.3(19) no . . 2_655 2_655
O18 O11 O16 O12 143(3) no 2_655 . . .
O18 O11 O16 O14 -140(3) no 2_655 . . .
O18 O11 O16 O17 -38(3) no 2_655 . . .
O18 O11 O16 O18 -23(3) no 2_655 . . .
O18 O11 O16 O19 -21(3) no 2_655 . . .
O16 O11 O19 O13 -166(5) no . . . 2_655
O16 O11 O19 O14 48(3) no . . . .
O16 O11 O19 O15 46.8(19) no . . . .
O16 O11 O19 O16 0(14040447) no . . . .
O16 O11 O19 O20 -87(6) no . . . .
O19 O11 O16 O12 164(3) no . . . .
O19 O11 O16 O14 -119(3) no . . . .
O19 O11 O16 O17 -17(3) no . . . .
O19 O11 O16 O18 -1(3) no . . . .
O18 O11 O18 O14 -12(4) no . . 2_655 2_655
O18 O11 O18 O15 -19(8) no . . 2_655 2_655
O18 O11 O18 O16 84(12) no . . 2_655 2_655
O18 O11 O18 O20 127(4) no . . 2_655 2_655
O18 O11 O18 O13 5(5) no 2_655 . . 2_655
O18 O11 O18 O15 -166(3) no 2_655 . . .
O18 O11 O18 O16 157(3) no 2_655 . . .
O18 O11 O18 O20 109(5) no 2_655 . . .
O18 O11 O19 O13 -5(3) no 2_655 . . 2_655
O18 O11 O19 O14 -151(3) no 2_655 . . .
O18 O11 O19 O15 -153(3) no 2_655 . . .
O18 O11 O19 O16 161(3) no 2_655 . . .
O18 O11 O19 O20 74(6) no 2_655 . . .
O19 O11 O18 O11 8(4) no . . 2_655 2_655
O19 O11 O18 O14 -4(5) no . . 2_655 2_655
O19 O11 O18 O15 -11(9) no . . 2_655 2_655
O19 O11 O18 O16 91(12) no . . 2_655 2_655
O19 O11 O18 O18 7.6(18) no . . 2_655 .
O19 O11 O18 O20 134(3) no . . 2_655 2_655
O11 O12 O14 O13 -15.4(15) no . . . .
O11 O12 O14 O16 100(3) no . . . .
O11 O12 O14 O18 69(3) no . . . .
O11 O12 O14 O19 78(3) no . . . .
O11 O12 O15 O13 -0.9(10) no . . . .
O11 O12 O15 O18 71(3) no . . . .
O11 O12 O15 O19 92(3) no . . . .
O11 O12 O16 O14 -23.3(6) no . . . .
O11 O12 O16 O17 -0.4(8) no . . . .
O11 O12 O16 O18 15.1(11) no . . . .
O11 O12 O16 O19 19.1(16) no . . . .
O14 O12 O15 O11 37(3) no . . . .
O14 O12 O15 O13 36(3) no . . . .
O14 O12 O15 O18 108(4) no . . . .
O14 O12 O15 O19 128(5) no . . . .
O15 O12 O14 O13 -123(4) no . . . .
O15 O12 O14 O16 -8(3) no . . . .
O15 O12 O14 O18 -39(3) no . . . .
O15 O12 O14 O19 -29(3) no . . . .
O14 O12 O16 O11 23.3(10) no . . . .
O14 O12 O16 O17 23.0(12) no . . . .
O14 O12 O16 O18 38.4(14) no . . . .
O14 O12 O16 O19 42.4(19) no . . . .
O16 O12 O14 O13 -115.2(19) no . . . .
O16 O12 O14 O18 -31.2(11) no . . . .
O16 O12 O14 O19 -21.7(10) no . . . .
O15 O12 O16 O11 28.4(18) no . . . .
O15 O12 O16 O14 5.1(17) no . . . .
O15 O12 O16 O17 28.0(17) no . . . .
O15 O12 O16 O18 43.5(19) no . . . .
O15 O12 O16 O19 47(2) no . . . .
O16 O12 O15 O11 -132(3) no . . . .
O16 O12 O15 O13 -133(3) no . . . .
O16 O12 O15 O18 -60(3) no . . . .
O16 O12 O15 O19 -40.4(19) no . . . .
O14 O13 O15 O12 -54(4) no . . . .
O14 O13 O15 O18 175(4) no . . . .
O14 O13 O15 O19 -171(5) no . . . .
O15 O13 O14 O12 107(4) no . . . .
O15 O13 O14 O16 38(3) no . . . .
O15 O13 O14 O18 -4(4) no . . . .
O15 O13 O14 O19 6(3) no . . . .
O14 O13 O17 O16 -55(5) no . . . .
O17 O13 O14 O12 105(3) no . . . .
O17 O13 O14 O16 35(3) no . . . .
O17 O13 O14 O18 -6(3) no . . . .
O17 O13 O14 O19 4(3) no . . . .
O14 O13 O18 O11 -5(7) no . . 2_655 2_655
O14 O13 O18 O14 -19(10) no . . 2_655 2_655
O14 O13 O18 O16 111(9) no . . 2_655 2_655
O14 O13 O18 O18 -9(4) no . . 2_655 .
O14 O13 O18 O20 118(3) no . . 2_655 2_655
O18 O13 O14 O12 120(4) no 2_655 . . .
O18 O13 O14 O16 50(4) no 2_655 . . .
O18 O13 O14 O18 9(3) no 2_655 . . .
O18 O13 O14 O19 19(4) no 2_655 . . .
O14 O13 O19 O11 -26(5) no . . 2_655 2_655
O14 O13 O19 O14 -40(5) no . . 2_655 2_655
O14 O13 O19 O15 -55(7) no . . 2_655 2_655
O14 O13 O19 O20 108(3) no . . 2_655 2_655
O19 O13 O14 O12 132(3) no 2_655 . . .
O19 O13 O14 O16 62(4) no 2_655 . . .
O19 O13 O14 O18 21(3) no 2_655 . . .
O19 O13 O14 O19 31(3) no 2_655 . . .
O14 O13 O20 O18 -113(3) no . . 2_655 2_655
O14 O13 O20 O19 -116(3) no . . 2_655 2_655
O20 O13 O14 O12 -167(2) no 2_655 . . .
O20 O13 O14 O16 123(3) no 2_655 . . .
O20 O13 O14 O18 82(3) no 2_655 . . .
O20 O13 O14 O19 92(3) no 2_655 . . .
O15 O13 O17 O16 -57(6) no . . . .
O17 O13 O15 O12 121(6) no . . . .
O17 O13 O15 O18 -9(5) no . . . .
O17 O13 O15 O19 5(5) no . . . .
O15 O13 O18 O11 0(6) no . . 2_655 2_655
O15 O13 O18 O14 -14(9) no . . 2_655 2_655
O15 O13 O18 O16 116(9) no . . 2_655 2_655
O15 O13 O18 O18 -4(2) no . . 2_655 .
O15 O13 O18 O20 123(2) no . . 2_655 2_655
O18 O13 O15 O12 136(3) no 2_655 . . .
O18 O13 O15 O18 6(3) no 2_655 . . .
O18 O13 O15 O19 19(3) no 2_655 . . .
O15 O13 O19 O11 -16(4) no . . 2_655 2_655
O15 O13 O19 O14 -30(5) no . . 2_655 2_655
O15 O13 O19 O15 -46(7) no . . 2_655 2_655
O15 O13 O19 O20 118(2) no . . 2_655 2_655
O19 O13 O15 O12 145(2) no 2_655 . . .
O19 O13 O15 O18 14(3) no 2_655 . . .
O19 O13 O15 O19 28(3) no 2_655 . . .
O15 O13 O20 O18 -86(3) no . . 2_655 2_655
O15 O13 O20 O19 -89(3) no . . 2_655 2_655
O20 O13 O15 O12 -166.5(19) no 2_655 . . .
O20 O13 O15 O18 63(3) no 2_655 . . .
O20 O13 O15 O19 77(3) no 2_655 . . .
O17 O13 O18 O11 6(5) no . . 2_655 2_655
O17 O13 O18 O14 -9(8) no . . 2_655 2_655
O17 O13 O18 O16 122(9) no . . 2_655 2_655
O17 O13 O18 O18 0.9(19) no . . 2_655 .
O17 O13 O18 O20 128(3) no . . 2_655 2_655
O18 O13 O17 O16 137(5) no 2_655 . . .
O17 O13 O19 O11 -7(3) no . . 2_655 2_655
O17 O13 O19 O14 -22(4) no . . 2_655 2_655
O17 O13 O19 O15 -37(6) no . . 2_655 2_655
O17 O13 O19 O20 126(3) no . . 2_655 2_655
O19 O13 O17 O16 144(5) no 2_655 . . .
O17 O13 O20 O18 -63(3) no . . 2_655 2_655
O17 O13 O20 O19 -65(3) no . . 2_655 2_655
O20 O13 O17 O16 -177(4) no 2_655 . . .
O18 O13 O20 O19 -2(3) no 2_655 . 2_655 2_655
O20 O13 O18 O11 -123(6) no 2_655 . 2_655 2_655
O20 O13 O18 O14 -137(10) no 2_655 . 2_655 2_655
O20 O13 O18 O16 -6(8) no 2_655 . 2_655 2_655
O20 O13 O18 O18 -127(3) no 2_655 . 2_655 .
O19 O13 O20 O18 2(3) no 2_655 . 2_655 2_655
O19 O13 O20 O19 -0(13272384) no 2_655 . 2_655 2_655
O20 O13 O19 O11 -134(5) no 2_655 . 2_655 2_655
O20 O13 O19 O14 -148(6) no 2_655 . 2_655 2_655
O20 O13 O19 O15 -163(8) no 2_655 . 2_655 2_655
O20 O13 O19 O20 0(14069503) no 2_655 . 2_655 2_655
O12 O14 O16 O11 -92(2) no . . . .
O12 O14 O16 O17 -140.5(17) no . . . .
O12 O14 O16 O18 -146.1(12) no . . . .
O12 O14 O16 O19 -147.4(14) no . . . .
O12 O14 O18 O11 -120(4) no . . . 2_655
O12 O14 O18 O13 -120(8) no . . . 2_655
O12 O14 O18 O16 33(2) no . . . .
O12 O14 O18 O18 -110.5(18) no . . . 2_655
O12 O14 O18 O20 8(5) no . . . .
O12 O14 O19 O11 -94.7(19) no . . . .
O12 O14 O19 O13 -136(3) no . . . 2_655
O12 O14 O19 O16 29(3) no . . . .
O12 O14 O19 O20 -26(8) no . . . .
O13 O14 O16 O11 5.1(11) no . . . .
O13 O14 O16 O12 96.9(19) no . . . .
O13 O14 O16 O17 -43.5(18) no . . . .
O13 O14 O16 O18 -49.2(19) no . . . .
O13 O14 O16 O19 -50(2) no . . . .
O13 O14 O18 O11 -16(4) no . . . 2_655
O13 O14 O18 O13 -15(8) no . . . 2_655
O13 O14 O18 O16 138(2) no . . . .
O13 O14 O18 O18 -5.6(15) no . . . 2_655
O13 O14 O18 O20 113(4) no . . . .
O13 O14 O19 O11 14.1(11) no . . . .
O13 O14 O19 O13 -27(4) no . . . 2_655
O13 O14 O19 O16 138(3) no . . . .
O13 O14 O19 O20 83(7) no . . . .
O16 O14 O18 O11 -153(6) no . . . 2_655
O16 O14 O18 O13 -153(9) no . . . 2_655
O16 O14 O18 O16 -0(14966558) no . . . .
O16 O14 O18 O18 -144(3) no . . . 2_655
O16 O14 O18 O20 -25(3) no . . . .
O18 O14 O16 O11 54(3) no . . . .
O18 O14 O16 O12 146(3) no . . . .
O18 O14 O16 O17 6(3) no . . . .
O18 O14 O16 O19 -1(2) no . . . .
O16 O14 O19 O11 -124(3) no . . . .
O16 O14 O19 O13 -165(6) no . . . 2_655
O16 O14 O19 O20 -55(6) no . . . .
O19 O14 O16 O11 56(4) no . . . .
O19 O14 O16 O12 147(3) no . . . .
O19 O14 O16 O17 7(3) no . . . .
O19 O14 O16 O18 1(3) no . . . .
O11 O15 O18 O11 -28(9) no . . . 2_655
O11 O15 O18 O16 117(3) no . . . .
O11 O15 O18 O18 -13(3) no . . . 2_655
O11 O15 O18 O20 114(4) no . . . .
O11 O15 O19 O13 -50(7) no . . . 2_655
O11 O15 O19 O16 116(3) no . . . .
O11 O15 O19 O20 98(9) no . . . .
O12 O15 O18 O11 -65(3) no . . . .
O12 O15 O18 O11 -94(9) no . . . 2_655
O12 O15 O18 O16 52(3) no . . . .
O12 O15 O18 O18 -78(4) no . . . 2_655
O12 O15 O18 O20 49(6) no . . . .
O12 O15 O19 O11 -75(3) no . . . .
O12 O15 O19 O13 -125(5) no . . . 2_655
O12 O15 O19 O16 40(3) no . . . .
O12 O15 O19 O20 23(11) no . . . .
O13 O15 O18 O11 8.6(9) no . . . .
O13 O15 O18 O11 -20(9) no . . . 2_655
O13 O15 O18 O16 126(3) no . . . .
O13 O15 O18 O18 -4(2) no . . . 2_655
O13 O15 O18 O20 123(4) no . . . .
O13 O15 O19 O11 9.9(9) no . . . .
O13 O15 O19 O13 -40(6) no . . . 2_655
O13 O15 O19 O16 125(3) no . . . .
O13 O15 O19 O20 108(9) no . . . .
O18 O15 O19 O11 53(10) no . . . .
O18 O15 O19 O13 3(7) no . . . 2_655
O18 O15 O19 O16 169(11) no . . . .
O18 O15 O19 O20 151(17) no . . . .
O19 O15 O18 O11 -128(10) no . . . .
O19 O15 O18 O11 -156(17) no . . . 2_655
O19 O15 O18 O16 -10(10) no . . . .
O19 O15 O18 O18 -140(11) no . . . 2_655
O19 O15 O18 O20 -13(8) no . . . .
O11 O16 O17 O13 10.7(16) no . . . .
O11 O16 O18 O11 95(12) no . . . 2_655
O11 O16 O18 O13 133(10) no . . . 2_655
O11 O16 O18 O14 -19.2(8) no . . . .
O11 O16 O18 O15 -37.4(12) no . . . .
O11 O16 O18 O18 24(3) no . . . 2_655
O11 O16 O18 O20 139(3) no . . . .
O11 O16 O19 O14 -18.3(8) no . . . .
O11 O16 O19 O15 -35.0(10) no . . . .
O11 O16 O19 O20 136(4) no . . . .
O12 O16 O17 O13 11(5) no . . . .
O12 O16 O18 O11 -16(3) no . . . .
O12 O16 O18 O11 79(12) no . . . 2_655
O12 O16 O18 O13 117(9) no . . . 2_655
O12 O16 O18 O14 -35(2) no . . . .
O12 O16 O18 O15 -53(3) no . . . .
O12 O16 O18 O18 8(5) no . . . 2_655
O12 O16 O18 O20 124(2) no . . . .
O12 O16 O19 O11 -18(4) no . . . .
O12 O16 O19 O14 -37(3) no . . . .
O12 O16 O19 O15 -53(4) no . . . .
O12 O16 O19 O20 118(3) no . . . .
O14 O16 O17 O13 45(4) no . . . .
O14 O16 O18 O11 19.2(10) no . . . .
O14 O16 O18 O11 114(12) no . . . 2_655
O14 O16 O18 O13 152(10) no . . . 2_655
O14 O16 O18 O15 -18.2(12) no . . . .
O14 O16 O18 O18 43(3) no . . . 2_655
O14 O16 O18 O20 159(3) no . . . .
O14 O16 O19 O11 18.3(10) no . . . .
O14 O16 O19 O15 -16.7(11) no . . . .
O14 O16 O19 O20 154(4) no . . . .
O17 O16 O18 O11 13(4) no . . . .
O17 O16 O18 O11 108(13) no . . . 2_655
O17 O16 O18 O13 146(12) no . . . 2_655
O17 O16 O18 O14 -6(4) no . . . .
O17 O16 O18 O15 -24(4) no . . . .
O17 O16 O18 O18 37(4) no . . . 2_655
O17 O16 O18 O20 152(6) no . . . .
O18 O16 O17 O13 -145(8) no . . . .
O17 O16 O19 O11 12(4) no . . . .
O17 O16 O19 O14 -6(4) no . . . .
O17 O16 O19 O15 -23(4) no . . . .
O17 O16 O19 O20 148(6) no . . . .
O19 O16 O17 O13 -145(8) no . . . .
O11 O18 O18 O13 -3.8(11) no . . 2_655 .
O11 O18 O18 O14 172(3) no . . 2_655 2_655
O11 O18 O18 O15 171(4) no . . 2_655 2_655
O11 O18 O18 O16 -157(4) no . . 2_655 2_655
O11 O18 O18 O20 -66(4) no . . 2_655 2_655
O11 O18 O20 O13 -134(5) no . . . 2_655
O11 O18 O18 O13 176(4) no 2_655 . 2_655 .
O11 O18 O18 O14 -8.5(8) no 2_655 . 2_655 2_655
O11 O18 O18 O15 -8.7(18) no 2_655 . 2_655 2_655
O11 O18 O18 O16 23(3) no 2_655 . 2_655 2_655
O11 O18 O18 O20 114(5) no 2_655 . 2_655 2_655
O11 O18 O20 O13 -11.0(7) no 2_655 . . 2_655
O13 O18 O18 O11 3.8(12) no 2_655 . 2_655 2_655
O13 O18 O18 O11 -176(4) no 2_655 . 2_655 .
O13 O18 O18 O14 -4.6(18) no 2_655 . 2_655 2_655
O13 O18 O18 O15 -5(3) no 2_655 . 2_655 2_655
O13 O18 O18 O16 27(4) no 2_655 . 2_655 2_655
O13 O18 O18 O20 118(5) no 2_655 . 2_655 2_655
O14 O18 O18 O11 -172(3) no . . 2_655 2_655
O14 O18 O18 O11 8.5(9) no . . 2_655 .
O14 O18 O18 O13 4.6(18) no . . 2_655 .
O14 O18 O18 O15 180(3) no . . 2_655 2_655
O14 O18 O18 O16 -148(4) no . . 2_655 2_655
O14 O18 O18 O20 -58(5) no . . 2_655 2_655
O14 O18 O20 O13 -158(6) no . . . 2_655
O15 O18 O18 O11 -171(4) no . . 2_655 2_655
O15 O18 O18 O11 9(2) no . . 2_655 .
O15 O18 O18 O13 5(3) no . . 2_655 .
O15 O18 O18 O14 -180(4) no . . 2_655 2_655
O15 O18 O18 O16 -148(4) no . . 2_655 2_655
O15 O18 O18 O20 -58(6) no . . 2_655 2_655
O15 O18 O20 O13 -175(6) no . . . 2_655
O16 O18 O18 O11 157(4) no . . 2_655 2_655
O16 O18 O18 O11 -23(3) no . . 2_655 .
O16 O18 O18 O13 -27(4) no . . 2_655 .
O16 O18 O18 O14 148(4) no . . 2_655 2_655
O16 O18 O18 O15 148(4) no . . 2_655 2_655
O16 O18 O18 O20 -90(5) no . . 2_655 2_655
O16 O18 O20 O13 -177(4) no . . . 2_655
O18 O18 O20 O13 -60(4) no 2_655 . . 2_655
O20 O18 O18 O11 66(5) no . . 2_655 2_655
O20 O18 O18 O11 -114(5) no . . 2_655 .
O20 O18 O18 O13 -118(5) no . . 2_655 .
O20 O18 O18 O14 58(5) no . . 2_655 2_655
O20 O18 O18 O15 58(6) no . . 2_655 2_655
O20 O18 O18 O16 90(6) no . . 2_655 2_655
O11 O19 O20 O13 -96(6) no . . . 2_655
O14 O19 O20 O13 -126(8) no . . . 2_655
O15 O19 O20 O13 -158(10) no . . . 2_655
O16 O19 O20 O13 -172(4) no . . . 2_655
Cu1 N1 C1 O1 76.1(2) no . . . .
Cu1 N1 C1 N8 -42.5(3) no . . . .
Cu1 N1 C1 C2 -168.43(12) no . . . .
Cu1 N1 C12 N2 -7.9(4) no . . . .
Cu1 N1 C12 C11 172.16(12) no . . . .
C1 N1 C12 N2 173.5(2) no . . . .
C1 N1 C12 C11 -6.5(3) no . . . .
C12 N1 C1 O1 -105.29(19) no . . . .
C12 N1 C1 N8 136.15(19) no . . . .
C12 N1 C1 C2 10.2(3) no . . . .
C12 N2 C13 N3 1.8(4) no . . . .
C12 N2 C13 C14 179.84(18) no . . . .
C13 N2 C12 N1 -0.9(4) no . . . .
C13 N2 C12 C11 179.03(18) no . . . .
Cu1 N3 C13 N2 6.2(4) no . . . .
Cu1 N3 C13 C14 -172.09(12) no . . . .
Cu1 N3 C24 N4 -12.2(4) no . . . .
Cu1 N3 C24 C23 169.79(12) no . . . .
C13 N3 C24 N4 176.2(2) no . . . .
C13 N3 C24 C23 -1.8(3) no . . . .
C24 N3 C13 N2 177.8(2) no . . . .
C24 N3 C13 C14 -0.5(3) no . . . .
C24 N4 C25 O2 -83.8(3) no . . . .
C24 N4 C25 N5 32.4(4) no . . . .
C24 N4 C25 C26 152.0(2) no . . . .
C25 N4 C24 N3 -6.0(4) no . . . .
C25 N4 C24 C23 171.75(18) no . . . .
Cu1 N5 C25 O2 78.6(2) no . . . .
Cu1 N5 C25 N4 -41.0(3) no . . . .
Cu1 N5 C25 C26 -164.74(13) no . . . .
Cu1 N5 C36 N6 -12.2(4) no . . . .
Cu1 N5 C36 C35 167.57(13) no . . . .
C25 N5 C36 N6 175.3(2) no . . . .
C25 N5 C36 C35 -4.9(3) no . . . .
C36 N5 C25 O2 -108.9(2) no . . . .
C36 N5 C25 N4 131.5(2) no . . . .
C36 N5 C25 C26 7.8(3) no . . . .
C36 N6 C37 N7 5.4(4) no . . . .
C36 N6 C37 C38 -175.80(19) no . . . .
C37 N6 C36 N5 -0.8(4) no . . . .
C37 N6 C36 C35 179.43(19) no . . . .
Cu1 N7 C37 N6 3.7(4) no . . . .
Cu1 N7 C37 C38 -175.24(12) no . . . .
Cu1 N7 C48 N8 -6.6(4) no . . . .
Cu1 N7 C48 C47 174.31(12) no . . . .
C37 N7 C48 N8 178.4(3) no . . . .
C37 N7 C48 C47 -0.8(3) no . . . .
C48 N7 C37 N6 178.9(2) no . . . .
C48 N7 C37 C38 -0.0(3) no . . . .
C1 N8 C48 N7 -8.1(4) no . . . .
C1 N8 C48 C47 170.92(18) no . . . .
C48 N8 C1 O1 -83.4(3) no . . . .
C48 N8 C1 N1 32.2(3) no . . . .
C48 N8 C1 C2 153.5(2) no . . . .
O1 C1 C2 C3 -77.6(3) no . . . .
O1 C1 C2 C11 99.3(2) no . . . .
N1 C1 C2 C3 172.9(2) no . . . .
N1 C1 C2 C11 -10.2(3) no . . . .
N8 C1 C2 C3 44.0(4) no . . . .
N8 C1 C2 C11 -139.09(19) no . . . .
C1 C2 C3 C4 172.6(2) no . . . .
C1 C2 C11 C10 -174.26(18) no . . . .
C1 C2 C11 C12 6.8(3) no . . . .
C3 C2 C11 C10 3.0(4) no . . . .
C3 C2 C11 C12 -175.9(2) no . . . .
C11 C2 C3 C4 -4.0(4) no . . . .
C2 C3 C4 C5 -177.6(2) no . . . .
C2 C3 C4 C9 1.8(4) no . . . .
C3 C4 C5 C6 178.4(2) no . . . .
C3 C4 C9 C8 -177.74(19) no . . . .
C3 C4 C9 C10 1.5(4) no . . . .
C5 C4 C9 C8 1.6(4) no . . . .
C5 C4 C9 C10 -179.2(2) no . . . .
C9 C4 C5 C6 -0.9(4) no . . . .
C4 C5 C6 C7 -0.5(4) no . . . .
C5 C6 C7 C8 1.3(4) no . . . .
C6 C7 C8 C9 -0.6(4) no . . . .
C7 C8 C9 C4 -0.9(4) no . . . .
C7 C8 C9 C10 179.9(2) no . . . .
C4 C9 C10 C11 -2.5(3) no . . . .
C8 C9 C10 C11 176.72(19) no . . . .
C9 C10 C11 C2 0.3(4) no . . . .
C9 C10 C11 C12 178.95(19) no . . . .
C2 C11 C12 N1 -0.4(3) no . . . .
C2 C11 C12 N2 179.65(18) no . . . .
C10 C11 C12 N1 -179.2(3) no . . . .
C10 C11 C12 N2 0.8(4) no . . . .
N2 C13 C14 C15 4.8(4) no . . . .
N2 C13 C14 C23 -175.80(19) no . . . .
N3 C13 C14 C15 -176.7(2) no . . . .
N3 C13 C14 C23 2.6(3) no . . . .
C13 C14 C15 C16 -179.3(2) no . . . .
C13 C14 C23 C22 177.03(18) no . . . .
C13 C14 C23 C24 -3.6(3) no . . . .
C15 C14 C23 C22 -3.5(4) no . . . .
C15 C14 C23 C24 175.9(2) no . . . .
C23 C14 C15 C16 1.4(4) no . . . .
C14 C15 C16 C17 -177.7(2) no . . . .
C14 C15 C16 C21 1.8(4) no . . . .
C15 C16 C17 C18 -177.8(2) no . . . .
C15 C16 C21 C20 178.4(2) no . . . .
C15 C16 C21 C22 -3.0(4) no . . . .
C17 C16 C21 C20 -2.0(4) no . . . .
C17 C16 C21 C22 176.5(2) no . . . .
C21 C16 C17 C18 2.7(4) no . . . .
C16 C17 C18 C19 -1.0(4) no . . . .
C17 C18 C19 C20 -1.5(5) no . . . .
C18 C19 C20 C21 2.1(5) no . . . .
C19 C20 C21 C16 -0.3(4) no . . . .
C19 C20 C21 C22 -178.9(3) no . . . .
C16 C21 C22 C23 1.0(4) no . . . .
C20 C21 C22 C23 179.5(3) no . . . .
C21 C22 C23 C14 2.2(4) no . . . .
C21 C22 C23 C24 -177.0(2) no . . . .
C14 C23 C24 N3 3.4(3) no . . . .
C14 C23 C24 N4 -174.77(19) no . . . .
C22 C23 C24 N3 -177.3(3) no . . . .
C22 C23 C24 N4 4.6(4) no . . . .
O2 C25 C26 C27 -77.3(3) no . . . .
O2 C25 C26 C35 102.2(2) no . . . .
N4 C25 C26 C27 45.4(4) no . . . .
N4 C25 C26 C35 -135.05(18) no . . . .
N5 C25 C26 C27 172.6(3) no . . . .
N5 C25 C26 C35 -7.9(3) no . . . .
C25 C26 C27 C28 177.4(3) no . . . .
C25 C26 C35 C34 -176.8(2) no . . . .
C25 C26 C35 C36 5.3(3) no . . . .
C27 C26 C35 C34 2.8(4) no . . . .
C27 C26 C35 C36 -175.1(2) no . . . .
C35 C26 C27 C28 -2.1(4) no . . . .
C26 C27 C28 C29 -179.4(2) no . . . .
C26 C27 C28 C33 0.1(4) no . . . .
C27 C28 C29 C30 178.1(3) no . . . .
C27 C28 C33 C32 -177.9(2) no . . . .
C27 C28 C33 C34 1.5(4) no . . . .
C29 C28 C33 C32 1.6(4) no . . . .
C29 C28 C33 C34 -179.1(2) no . . . .
C33 C28 C29 C30 -1.4(4) no . . . .
C28 C29 C30 C31 0.7(4) no . . . .
C29 C30 C31 C32 -0.1(5) no . . . .
C30 C31 C32 C33 0.3(4) no . . . .
C31 C32 C33 C28 -1.1(4) no . . . .
C31 C32 C33 C34 179.6(3) no . . . .
C28 C33 C34 C35 -0.9(4) no . . . .
C32 C33 C34 C35 178.5(3) no . . . .
C33 C34 C35 C26 -1.2(4) no . . . .
C33 C34 C35 C36 176.2(3) no . . . .
C26 C35 C36 N5 -0.4(3) no . . . .
C26 C35 C36 N6 179.4(2) no . . . .
C34 C35 C36 N5 -178.1(3) no . . . .
C34 C35 C36 N6 1.7(4) no . . . .
N6 C37 C38 C39 2.3(4) no . . . .
N6 C37 C38 C47 -178.2(2) no . . . .
N7 C37 C38 C39 -178.6(2) no . . . .
N7 C37 C38 C47 0.9(3) no . . . .
C37 C38 C39 C40 179.6(3) no . . . .
C37 C38 C47 C46 -178.66(19) no . . . .
C37 C38 C47 C48 -1.3(3) no . . . .
C39 C38 C47 C46 0.9(4) no . . . .
C39 C38 C47 C48 178.3(2) no . . . .
C47 C38 C39 C40 0.1(4) no . . . .
C38 C39 C40 C41 178.7(2) no . . . .
C38 C39 C40 C45 -0.7(4) no . . . .
C39 C40 C41 C42 -179.2(3) no . . . .
C39 C40 C45 C44 179.9(2) no . . . .
C39 C40 C45 C46 0.3(4) no . . . .
C41 C40 C45 C44 0.5(4) no . . . .
C41 C40 C45 C46 -179.1(3) no . . . .
C45 C40 C41 C42 0.2(4) no . . . .
C40 C41 C42 C43 -0.1(5) no . . . .
C41 C42 C43 C44 -0.7(5) no . . . .
C42 C43 C44 C45 1.5(5) no . . . .
C43 C44 C45 C40 -1.4(4) no . . . .
C43 C44 C45 C46 178.2(3) no . . . .
C40 C45 C46 C47 0.7(4) no . . . .
C44 C45 C46 C47 -178.9(3) no . . . .
C45 C46 C47 C38 -1.3(4) no . . . .
C45 C46 C47 C48 -177.9(2) no . . . .
C38 C47 C48 N7 1.3(3) no . . . .
C38 C47 C48 N8 -177.9(2) no . . . .
C46 C47 C48 N7 178.3(3) no . . . .
C46 C47 C48 N8 -0.9(4) no . . . .
